data_7716781
loop_
_publ_author_name
'Zhang, Peng-Yun'
'Lian, Chen'
'Wang, Zhen-Wen'
'Chen, Juan'
'Lv, Hongjin'
'Yang, Guo-Yu'

_publ_section_title
;
 Two nickel-added poly(polyoxometalate)s built of Keggin-type
 {Ni<sub>6</sub>PW<sub>9</sub>} and Anderson-type
 NiW<sub>6</sub>O<sub>24</sub><i>via</i> WO<sub>4</sub>/Sb<sub>2</sub>O
 bridges and Ni-O-W linkages with efficient hydrogen evolution activity.
;
_journal_issue 32
_journal_name_full 'Dalton transactions (Cambridge, England : 2003)'
_journal_page_first 13409
_journal_page_last 13415
_journal_paper_doi 10.1039/d4dt00928b
_journal_volume 53
_journal_year 2024
_chemical_formula_moiety 'C15 N10 Na2 Ni13 O101 P2 Sb2 W23, 8(O), 8[H2O], 0.5[H2O]'
_chemical_formula_sum 'C15 H103 N10 Na2 Ni13 O117.5 P2 Sb2 W23'
_chemical_formula_weight 7647.27
_space_group_crystal_system triclinic
_space_group_IT_number 2
_space_group_name_Hall '-P 1'
_space_group_name_H-M_alt 'P -1'
_atom_sites_solution_hydrogens mixed
_atom_sites_solution_primary dual
_audit_creation_date 2024-05-26
_audit_creation_method
;
Olex2 1.3
(compiled 2020.11.12 svn.r5f609507 for OlexSys, GUI svn.r6408)
;
_audit_update_record
;
2024-07-10 deposited with the CCDC.	2024-07-25 downloaded from the CCDC.
;
_cell_angle_alpha 90.1970(10)
_cell_angle_beta 106.1290(10)
_cell_angle_gamma 98.5440(10)
_cell_formula_units_Z 2
_cell_length_a 14.1447(7)
_cell_length_b 19.4035(9)
_cell_length_c 22.8651(10)
_cell_measurement_reflns_used 9116
_cell_measurement_temperature 296(2)
_cell_measurement_theta_max 25.152
_cell_measurement_theta_min 2.369
_cell_volume 5955.0(5)
_computing_data_collection 'Bruker SMART'
_computing_molecular_graphics 'Olex2 1.3 (Dolomanov et al., 2009)'
_computing_publication_material 'Olex2 1.3 (Dolomanov et al., 2009)'
_computing_structure_refinement 'SHELXL 2013/4 (Sheldrick, 2015)'
_computing_structure_solution 'SHELXT  (Sheldrick, 2015)'
_diffrn_ambient_temperature 296.15
_diffrn_measured_fraction_theta_full 0.972
_diffrn_measured_fraction_theta_max 0.997
_diffrn_measurement_device_type 'Bruker APEX-II CCD'
_diffrn_radiation_type MoK\a
_diffrn_radiation_wavelength 0.71073
_diffrn_reflns_av_R_equivalents 0.0476
_diffrn_reflns_av_unetI/netI 0.0382
_diffrn_reflns_Laue_measured_fraction_full 0.972
_diffrn_reflns_Laue_measured_fraction_max 0.997
_diffrn_reflns_limit_h_max 16
_diffrn_reflns_limit_h_min -16
_diffrn_reflns_limit_k_max 23
_diffrn_reflns_limit_k_min -23
_diffrn_reflns_limit_l_max 27
_diffrn_reflns_limit_l_min -27
_diffrn_reflns_number 112550
_diffrn_reflns_point_group_measured_fraction_full 0.972
_diffrn_reflns_point_group_measured_fraction_max 0.997
_diffrn_reflns_theta_full 25.242
_diffrn_reflns_theta_max 25.000
_diffrn_reflns_theta_min 1.443
_exptl_absorpt_coefficient_mu 24.711
_exptl_absorpt_correction_T_max 0.7452
_exptl_absorpt_correction_T_min 0.5401
_exptl_absorpt_correction_type multi-scan
_exptl_absorpt_process_details
'SADABS-2012/1 (Bruker,2012) was used for absorption correction. wR2(int) was 0.1105 before and 0.0461 after correction. The Ratio of minimum to maximum transmission is 0.7248. The \l/2 correction factor is 0.0015.'
_exptl_crystal_colour green
_exptl_crystal_colour_primary green
_exptl_crystal_density_diffrn 4.265
_exptl_crystal_description needle
_exptl_crystal_F_000 6846
_exptl_crystal_size_max 0.16
_exptl_crystal_size_mid 0.08
_exptl_crystal_size_min 0.06
_refine_diff_density_max 5.956
_refine_diff_density_min -4.522
_refine_diff_density_rms 0.379
_refine_ls_extinction_method none
_refine_ls_goodness_of_fit_ref 1.034
_refine_ls_hydrogen_treatment constr
_refine_ls_matrix_type full
_refine_ls_number_parameters 1586
_refine_ls_number_reflns 20912
_refine_ls_number_restraints 359
_refine_ls_restrained_S_all 1.256
_refine_ls_R_factor_all 0.0624
_refine_ls_R_factor_gt 0.0456
_refine_ls_shift/su_max 0.005
_refine_ls_shift/su_mean 0.000
_refine_ls_structure_factor_coef Fsqd
_refine_ls_weighting_details 'w=1/[\s^2^(Fo^2^)+(0.0301P)^2^+391.8450P] where P=(Fo^2^+2Fc^2^)/3'
_refine_ls_weighting_scheme calc
_refine_ls_wR_factor_gt 0.0951
_refine_ls_wR_factor_ref 0.1009
_reflns_Friedel_coverage 0.000
_reflns_number_gt 17081
_reflns_number_total 20912
_reflns_threshold_expression 'I > 2\s(I)'
_cod_data_source_file d4dt00928b2.cif
_cod_data_source_block z1
_cod_depositor_comments 'Adding full bibliography for 7716781--7716782.cif.'
_cod_original_formula_sum 'C15 H103 N10 Na2 Ni13 O117.50 P2 Sb2 W23'
_cod_database_code 7716781
_shelxl_version_number 2013-4
_shelx_space_group_comment
;
The symmetry employed for this shelxl refinement is uniquely defined
by the following loop, which should always be used as a source of
symmetry information in preference to the above space-group names.
They are only intended as comments.
;
_shelx_estimated_absorpt_t_max 0.319
_shelx_estimated_absorpt_t_min 0.110
_olex2_refinement_description
;
1. Fixed Uiso
 At 1.2 times of:
  All C(H) groups, All C(H,H) groups, All C(H,H,H,H) groups, All N(H,H) groups
 At 1.5 times of:
  All C(H,H,H) groups
2. Restrained distances
 C5-C4 = C1-C2 = C1-C2A
 1.5 with sigma of 0.01
 N9-C13 = N6-C11 = N3-C5
 1.47 with sigma of 0.001
 N4-C4 = N2-C2A = N2-C2 = N1-C1
 1.48 with sigma of 0.001
 C14-C15 = C10-C12 = C3-C2 = C2A-C3 = C4-C6 = C14-C13
 1.52 with sigma of 0.01
 H4B-H12B_$2
 2.1 with sigma of 0.001
 C4-C6 = C8-C9
 1.52 with sigma of 0.01
 H12C-H12C_$3
 2.1 with sigma of 0.001
 C15-C14 = C6-C4 = C3-C2A = C3-C2
 1.54 with sigma of 0.001
 N2-C2 \\sim N2-C2A
 with sigma of 0.02
 N1-C2 \\sim N1-C2A
 with sigma of 0.04
3. Uiso/Uaniso restraints and constraints
N1 \\sim N2 \\sim C1 \\sim C2A \\sim C3 \\sim C2: within 2A with sigma of 0.01
and sigma for terminal atoms of 0.02 within 2A
N3 \\sim N4 \\sim C5 \\sim C4 \\sim C6: within 2A with sigma of 0.01 and sigma
for terminal atoms of 0.02 within 2A
C1 \\sim C2 \\sim C2A \\sim C3 \\sim C7 \\sim C8 \\sim C9 \\sim C10 \\sim C11
\\sim C12 \\sim C13 \\sim C14 \\sim C15: within 2A with sigma of 0.001 and
sigma for terminal atoms of 0.002 within 2A
N10 \\sim N9 \\sim C13 \\sim C14 \\sim C15: within 2A with sigma of 0.01 and
sigma for terminal atoms of 0.02 within 2A
Uanis(C1) \\sim Ueq, Uanis(C2A) \\sim Ueq, Uanis(C2) \\sim Ueq, Uanis(C3) \\sim
Ueq, Uanis(C4) \\sim Ueq, Uanis(C5) \\sim Ueq: with sigma of 0.001 and sigma
for terminal atoms of 0.002
Uanis(O25) \\sim Ueq, Uanis(O48) \\sim Ueq, Uanis(O7) \\sim Ueq, Uanis(O29)
\\sim Ueq, Uanis(O61) \\sim Ueq, Uanis(O41) \\sim Ueq, Uanis(O50) \\sim Ueq,
Uanis(C7) \\sim Ueq: with sigma of 0.001 and sigma for terminal atoms of 0.002
Uanis(O1) \\sim Ueq, Uanis(O3) \\sim Ueq, Uanis(O26) \\sim Ueq, Uanis(O27)
\\sim Ueq, Uanis(O42) \\sim Ueq, Uanis(O43) \\sim Ueq, Uanis(O95) \\sim Ueq,
Uanis(O2W) \\sim Ueq, Uanis(O3W) \\sim Ueq: with sigma of 0.001 and sigma for
terminal atoms of 0.002
Uanis(O6W) \\sim Ueq, Uanis(O7W) \\sim Ueq, Uanis(O10W) \\sim Ueq, Uanis(O11W)
\\sim Ueq, Uanis(O14W) \\sim Ueq, Uanis(O80) \\sim Ueq, Uanis(O45) \\sim Ueq:
with sigma of 0.001 and sigma for terminal atoms of 0.002
4. Others
 Fixed Sof: H1BC(0.4) H1BD(0.4) H1AA(0.6) H1AB(0.6) C2(0.4) H2(0.4) C2A(0.6)
 H2AA(0.6)
 Fixed X: C1(0.825341) C6(1.58193) C12(0.42068) C15(1.15435)
 Fixed Y: C1(0.84565) C6(0.651141) C12(0.50718) C15(0.323041)
 Fixed Z: C1(0.497419) C6(0.439899) C12(0.429569) C15(0.028361)
5.a Riding coordinates:
 N1(H1A,H1B), N2(H2A,H2B), N4(H4A,H4B), N5(H5A,H5B), C2(H2), C2A(H2AA), C3(H3C,
 H3D,H3E), C6(H6C,H6D,H6E), C12(H12A,H12B,H12C), C13(H13A,H13B), C15(H15A,H15B,
 H15C)
5.b Ternary CH refined with riding coordinates:
 C4(H4), C8(H8), C10(H10), C14(H14)
5.c Secondary CH2 refined with riding coordinates:
 N3(H3A,H3B), N6(H6A,H6B), N7(H7A,H7B), N8(H8A,H8B), N9(H9A,H9B), N10(H10A,
 H10B), C1(H1BC,H1BD), C1(H1AA,H1AB), C5(H5C,H5D), C7(H7C,H7D), C11(H11A,H11B)
5.d Idealised Me refined as rotating group:
 C9(H9C,H9D,H9E)
;
_smtbx_masks_special_details
;  
 a solvent mask was calculated and 187 electrons
 were found in a volume of 659\%A^3^ in 2 void 
per unit cell. This is consistent with the presence
 of 8[H2O], 0.5[H2O] per Formula Unit which 
account for 170 electrons per unit cell.
;
_smtbx_masks_void_probe_radius 1.2
_smtbx_masks_void_truncation_radius 1.2
_olex2_submission_special_instructions 'No special instructions were received'

loop_
_space_group_symop_operation_xyz
'x, y, z'
'-x, -y, -z'

loop_
_atom_site_label
_atom_site_type_symbol
_atom_site_fract_x
_atom_site_fract_y
_atom_site_fract_z
_atom_site_U_iso_or_equiv
_atom_site_adp_type
_atom_site_occupancy
_atom_site_site_symmetry_order
_atom_site_calc_flag
_atom_site_refinement_flags_posn
_atom_site_refinement_flags_adp
_atom_site_refinement_flags_occupancy
_atom_site_disorder_assembly
_atom_site_disorder_group
W1 W 0.99392(4) 0.34034(3) 0.45163(3) 0.01082(13) Uani 1 1 d . . . . .
W2 W 0.81329(4) 0.38021(3) 0.49254(3) 0.01075(13) Uani 1 1 d . . . . .
W3 W 0.48388(5) 0.43239(3) 0.10159(3) 0.01527(14) Uani 1 1 d . . . . .
W4 W 0.74070(5) 0.17590(3) 0.26613(3) 0.01579(14) Uani 1 1 d . . . . .
W5 W 0.81687(5) 0.25101(3) 0.13582(3) 0.01513(14) Uani 1 1 d . . . . .
W6 W 0.82207(5) 0.84764(3) 0.17941(3) 0.01774(15) Uani 1 1 d . . . . .
W7 W 0.69235(5) 0.37446(3) 0.05696(3) 0.01440(14) Uani 1 1 d . . . . .
W8 W 1.32110(5) 0.87409(4) 0.37012(3) 0.01934(15) Uani 1 1 d . . . . .
W9 W 1.19133(4) 0.45882(3) 0.45939(3) 0.01171(13) Uani 1 1 d . . . . .
W10 W 1.14033(5) 0.92561(3) 0.42572(3) 0.01856(15) Uani 1 1 d . . . . .
W11 W 0.54659(5) 0.22582(4) 0.30659(3) 0.01765(14) Uani 1 1 d . . . . .
W12 W 1.01740(5) 0.79178(4) 0.12006(3) 0.01952(15) Uani 1 1 d . . . . .
W13 W 0.57582(5) 0.20373(4) 0.04317(3) 0.01921(15) Uani 1 1 d . . . . .
W14 W 0.88312(5) 0.91290(3) 0.32608(3) 0.01810(15) Uani 1 1 d . . . . .
W15 W 0.49985(5) 0.12622(4) 0.17382(3) 0.02078(15) Uani 1 1 d . . . . .
W16 W 0.97523(5) 0.53913(4) 0.15851(3) 0.01873(15) Uani 1 1 d . . . . .
W17 W 0.41274(5) 0.35973(4) 0.22138(3) 0.01741(14) Uani 1 1 d . . . . .
W18 W 0.36544(5) 0.26207(4) 0.08707(3) 0.01966(15) Uani 1 1 d . . . . .
W19 W 0.96716(5) 1.00978(3) 0.21971(3) 0.02124(15) Uani 1 1 d . . . . .
W20 W 1.25651(5) 0.80429(4) 0.21097(3) 0.02047(15) Uani 1 1 d . . . . .
W21 W 1.16315(5) 0.95407(4) 0.16008(3) 0.02338(16) Uani 1 1 d . . . . .
W22 W 1.22603(5) 1.02445(4) 0.32007(3) 0.02233(16) Uani 1 1 d . . . . .
W23 W 0.66940(5) 0.63965(4) 0.24481(3) 0.01993(15) Uani 1 1 d . . . . .
Sb1 Sb 0.99328(7) 0.48010(5) 0.33874(4) 0.0116(2) Uani 1 1 d . . . . .
Sb2 Sb 0.78638(7) 0.53223(5) 0.38439(4) 0.0124(2) Uani 1 1 d . . . . .
Ni1 Ni 1.0000 0.5000 0.5000 0.0086(5) Uani 1 2 d S . P . .
Ni2 Ni 0.77182(14) 0.35205(10) 0.32809(9) 0.0117(4) Uani 1 1 d . . . . .
Ni3 Ni 0.90334(15) 0.73616(10) 0.30177(9) 0.0134(4) Uani 1 1 d . . . . .
Ni4 Ni 0.94810(14) 0.30814(10) 0.28918(9) 0.0129(4) Uani 1 1 d . . . . .
Ni5 Ni 1.12524(15) 0.74427(10) 0.38698(9) 0.0136(4) Uani 1 1 d . . . . .
Ni6 Ni 1.06753(15) 0.68729(11) 0.25035(9) 0.0154(4) Uani 1 1 d . . . . .
Ni7 Ni 0.65069(14) 0.45985(10) 0.25032(9) 0.0126(4) Uani 1 1 d . . . . .
Ni8 Ni 0.95282(15) 0.78751(10) 0.43461(9) 0.0147(4) Uani 1 1 d . . . . .
Ni9 Ni 0.72490(15) 0.52742(10) 0.14607(9) 0.0138(4) Uani 1 1 d . . . . .
Ni10 Ni 0.59575(14) 0.39567(11) 0.36414(9) 0.0150(4) Uani 1 1 d . . . . .
Ni11 Ni 1.28391(15) 0.69289(11) 0.33105(10) 0.0198(5) Uani 1 1 d . . . . .
Ni12 Ni 0.85039(15) 0.67397(10) 0.17173(9) 0.0144(4) Uani 1 1 d . . . . .
Ni13 Ni 0.82887(14) 0.41103(10) 0.21160(9) 0.0123(4) Uani 1 1 d . . . . .
Ni14 Ni 1.0000 0.5000 0.0000 0.0321(8) Uani 1 2 d S . P . .
P1 P 0.6203(3) 0.3067(2) 0.18453(17) 0.0101(8) Uani 1 1 d . . . . .
P2 P 1.0732(3) 0.8543(2) 0.27407(18) 0.0107(8) Uani 1 1 d . . . . .
Na1 Na 0.4874(10) 0.7639(7) 0.1265(4) 0.081(4) Uani 1 1 d . . . . .
Na2 Na 0.2659(8) 0.1557(6) 0.2039(5) 0.065(3) Uani 1 1 d . . . . .
O1 O 0.6153(8) 0.2887(6) 0.0094(5) 0.017(2) Uani 1 1 d . U . . .
O2 O 0.5662(8) 0.3992(6) 0.0573(5) 0.019(3) Uani 1 1 d . . . . .
O3 O 0.4059(8) 0.4265(5) 0.1601(5) 0.016(2) Uani 1 1 d . U . . .
O4 O 0.7999(8) 0.3201(6) 0.0770(5) 0.017(2) Uani 1 1 d . . . . .
O5 O 0.4748(8) 0.1457(6) 0.2485(6) 0.023(3) Uani 1 1 d . . . . .
O6 O 0.6546(8) 0.1737(6) 0.3193(5) 0.019(2) Uani 1 1 d . . . . .
O7 O 0.3814(9) 0.3539(6) 0.0599(5) 0.025(3) Uani 1 1 d . U . . .
O8 O 0.4461(8) 0.2770(6) 0.2611(5) 0.023(3) Uani 1 1 d . . . . .
O9 O 0.7780(8) 0.1885(6) 0.1922(5) 0.016(2) Uani 1 1 d . . . . .
O10 O 0.7111(8) 0.1926(6) 0.0716(5) 0.019(3) Uani 1 1 d . . . . .
O11 O 0.5491(9) 0.1451(6) 0.1042(5) 0.024(3) Uani 1 1 d . . . . .
O12 O 0.6268(9) 0.1065(5) 0.2170(5) 0.019(3) Uani 1 1 d . . . . .
O13 O 0.9191(8) 0.2198(6) 0.1254(5) 0.022(3) Uani 1 1 d . . . . .
O14 O 0.3268(8) 0.2967(6) 0.1528(5) 0.020(3) Uani 1 1 d . . . . .
O15 O 0.7184(9) 0.4219(7) -0.0006(6) 0.029(3) Uani 1 1 d . . . . .
O16 O 0.5028(9) 0.2019(6) 0.3671(5) 0.026(3) Uani 1 1 d . . . . .
O17 O 0.4409(9) 0.4986(6) 0.0579(5) 0.024(3) Uani 1 1 d . . . . .
O18 O 0.4051(9) 0.1859(6) 0.1358(5) 0.025(3) Uani 1 1 d . . . . .
O19 O 0.4581(9) 0.2401(6) 0.0453(5) 0.023(3) Uani 1 1 d . . . . .
O20 O 0.5336(10) 0.1491(6) -0.0205(6) 0.031(3) Uani 1 1 d . . . . .
O21 O 0.3256(9) 0.3805(7) 0.2542(6) 0.029(3) Uani 1 1 d . . . . .
O22 O 0.8153(9) 0.1193(6) 0.3026(6) 0.027(3) Uani 1 1 d . . . . .
O23 O 0.2575(9) 0.2218(6) 0.0384(6) 0.037(3) Uani 1 1 d . . . . .
O24 O 0.4331(10) 0.0442(7) 0.1542(6) 0.035(3) Uani 1 1 d . . . . .
O25 O 0.7204(7) 0.4436(5) 0.3398(4) 0.010(2) Uani 1 1 d . U . . .
O26 O 0.8497(7) 0.3479(5) 0.4198(4) 0.010(2) Uani 1 1 d . U . . .
O27 O 0.8927(7) 0.3988(5) 0.3019(5) 0.012(2) Uani 1 1 d . U . . .
O28 O 0.7775(8) 0.4974(5) 0.2308(5) 0.015(2) Uani 1 1 d . . . . .
O29 O 0.8654(7) 0.5772(5) 0.1412(5) 0.012(2) Uani 1 1 d . U . . .
O30 O 0.6932(7) 0.3623(5) 0.2286(5) 0.013(2) Uani 1 1 d . . . . .
O31 O 0.5915(8) 0.4758(5) 0.1593(4) 0.013(2) Uani 1 1 d . . . . .
O32 O 0.6276(9) 0.5583(6) 0.2718(5) 0.023(3) Uani 1 1 d . . . . .
O33 O 0.5275(8) 0.4086(6) 0.2689(5) 0.017(2) Uani 1 1 d . . . . .
O34 O 0.9578(8) 0.4639(6) 0.1994(5) 0.025(3) Uani 1 1 d . . . . .
O35 O 1.0007(8) 0.3143(6) 0.3801(5) 0.016(2) Uani 1 1 d . . . . .
O36 O 0.8063(8) 0.2612(6) 0.2982(5) 0.016(2) Uani 1 1 d . . . . .
O37 O 0.7554(8) 0.4312(5) 0.1239(5) 0.016(2) Uani 1 1 d . . . . .
O38 O 0.8691(8) 0.3174(5) 0.1967(5) 0.016(2) Uani 1 1 d . . . . .
O39 O 0.6901(7) 0.3807(6) 0.4469(5) 0.013(2) Uani 1 1 d . . . . .
O40 O 0.6339(8) 0.3063(6) 0.3338(5) 0.018(2) Uani 1 1 d . . . . .
O41 O 1.0250(7) 0.4513(5) 0.4242(5) 0.011(2) Uani 1 1 d . U . . .
O42 O 0.8992(7) 0.5421(5) 0.3476(4) 0.010(2) Uani 1 1 d . U . . .
O43 O 0.9634(7) 0.3986(5) 0.5169(5) 0.012(2) Uani 1 1 d . U . . .
O44 O 0.8063(8) 0.3044(5) 0.5333(5) 0.014(2) Uani 1 1 d . . . . .
O45 O 0.8480(7) 0.4900(5) 0.4623(5) 0.011(2) Uani 1 1 d . U . . .
O46 O 0.7152(8) 0.6252(6) 0.1794(5) 0.018(2) Uani 1 1 d . . . . .
O47 O 1.1340(8) 0.3749(5) 0.4897(5) 0.016(2) Uani 1 1 d . . . . .
O48 O 0.9884(8) 0.2620(6) 0.4884(5) 0.017(2) Uani 1 1 d . U . . .
O49 O 1.1853(8) 0.5567(5) 0.4413(5) 0.013(2) Uani 1 1 d . . . . .
O50 O 1.1943(8) 0.4309(6) 0.3878(5) 0.022(3) Uani 1 1 d . U . . .
O51 O 1.3114(8) 0.4612(6) 0.5057(5) 0.023(3) Uani 1 1 d . . . . .
O52 O 0.7661(9) 0.6818(7) 0.3044(6) 0.028(3) Uani 1 1 d . . . . .
O53 O 0.5752(10) 0.6881(8) 0.2261(6) 0.037(3) Uani 1 1 d . . . . .
O54 O 1.0000(10) 0.5196(7) 0.0909(6) 0.038(3) Uani 1 1 d . . . . .
O55 O 1.1417(8) 0.6640(5) 0.3359(5) 0.013(2) Uani 1 1 d . . . . .
O56 O 0.8389(8) 0.7639(6) 0.2143(5) 0.018(2) Uani 1 1 d . . . . .
O57 O 0.9300(8) 0.6545(6) 0.2570(5) 0.016(2) Uani 1 1 d . . . . .
O58 O 0.8928(8) 0.8231(5) 0.3467(5) 0.016(2) Uani 1 1 d . . . . .
O59 O 1.0992(8) 0.8331(5) 0.4268(5) 0.017(2) Uani 1 1 d . . . . .
O60 O 0.9799(8) 0.8894(6) 0.2579(5) 0.020(3) Uani 1 1 d . . . . .
O61 O 0.9057(9) 0.9980(6) 0.2826(5) 0.022(3) Uani 1 1 d . U . . .
O62 O 1.0914(9) 1.0348(6) 0.2807(5) 0.022(3) Uani 1 1 d . . . . .
O63 O 0.9821(8) 0.7107(6) 0.3845(5) 0.015(2) Uani 1 1 d . . . . .
O64 O 1.2619(9) 0.7869(6) 0.3750(5) 0.021(3) Uani 1 1 d . . . . .
O65 O 1.0504(8) 0.7812(5) 0.2961(5) 0.015(2) Uani 1 1 d . . . . .
O66 O 1.2071(9) 0.7315(6) 0.2497(5) 0.021(3) Uani 1 1 d . . . . .
O67 O 0.9893(8) 0.7204(6) 0.1679(5) 0.018(2) Uani 1 1 d . . . . .
O68 O 1.3323(9) 0.9733(6) 0.3494(5) 0.027(3) Uani 1 1 d . . . . .
O69 O 1.0763(9) 0.8856(7) 0.1027(5) 0.026(3) Uani 1 1 d . . . . .
O70 O 1.1101(8) 0.8514(6) 0.2172(5) 0.019(2) Uani 1 1 d . . . . .
O71 O 0.7871(8) 0.8801(6) 0.2489(5) 0.020(3) Uani 1 1 d . . . . .
O72 O 1.1534(8) 0.8985(5) 0.3245(5) 0.016(2) Uani 1 1 d . . . . .
O73 O 1.0129(8) 0.9438(6) 0.3816(5) 0.020(3) Uani 1 1 d . . . . .
O74 O 1.3182(8) 0.8561(6) 0.2870(5) 0.021(3) Uani 1 1 d . . . . .
O75 O 1.1945(9) 1.0148(6) 0.3937(6) 0.025(3) Uani 1 1 d . . . . .
O76 O 0.9070(9) 0.8341(6) 0.1302(5) 0.026(3) Uani 1 1 d . . . . .
O77 O 1.2631(8) 0.8958(6) 0.1725(5) 0.025(3) Uani 1 1 d . . . . .
O78 O 1.2752(8) 0.9067(5) 0.4354(5) 0.020(3) Uani 1 1 d . . . . .
O79 O 1.0745(8) 0.5962(6) 0.2056(5) 0.023(3) Uani 1 1 d . . . . .
O80 O 0.8580(9) 0.9485(6) 0.1686(5) 0.024(3) Uani 1 1 d . U . . .
O81 O 1.0460(9) 0.9856(6) 0.1704(5) 0.024(3) Uani 1 1 d . . . . .
O82 O 1.2262(9) 0.9970(6) 0.2392(6) 0.027(3) Uani 1 1 d . . . . .
O83 O 0.9411(9) 1.0884(6) 0.1932(6) 0.032(3) Uani 1 1 d . . . . .
O84 O 1.2863(9) 1.1082(6) 0.3261(6) 0.031(3) Uani 1 1 d . . . . .
O85 O 1.2003(10) 1.0151(7) 0.1137(6) 0.039(4) Uani 1 1 d . . . . .
O86 O 0.8071(10) 0.9387(7) 0.3661(6) 0.032(3) Uani 1 1 d . . . . .
O87 O 1.3582(10) 0.7767(7) 0.1957(6) 0.034(3) Uani 1 1 d . . . . .
O88 O 1.1523(8) 0.7733(6) 0.1354(5) 0.020(3) Uani 1 1 d . . . . .
O89 O 1.4455(9) 0.8713(7) 0.4069(6) 0.032(3) Uani 1 1 d . . . . .
O90 O 0.7072(9) 0.8311(7) 0.1262(6) 0.030(3) Uani 1 1 d . . . . .
O91 O 0.9751(10) 0.7614(7) 0.0506(6) 0.041(4) Uani 1 1 d . . . . .
O92 O 1.1485(10) 0.9562(6) 0.4963(6) 0.030(3) Uani 1 1 d . . . . .
O93 O 0.6601(8) 0.2922(5) 0.1307(5) 0.014(2) Uani 1 1 d . . . . .
O94 O 0.5183(8) 0.3306(6) 0.1605(5) 0.017(2) Uani 1 1 d . . . . .
O95 O 0.6070(8) 0.2375(5) 0.2168(5) 0.015(2) Uani 1 1 d . U . . .
N1 N 0.9223(6) 0.8671(8) 0.4847(7) 0.035(3) Uani 1 1 d D U . . .
H1A H 0.9749 0.8770 0.5226 0.041 Uiso 1 1 d R U . . .
H1B H 0.9203 0.9091 0.4617 0.041 Uiso 1 1 d R U . . .
N2 N 0.8021(12) 0.7445(9) 0.4374(6) 0.050(4) Uani 1 1 d D U . . .
H2A H 0.7645 0.7296 0.3959 0.060 Uiso 1 1 d R U . C .
H2B H 0.8066 0.7032 0.4611 0.060 Uiso 1 1 d R U . . .
N3 N 1.4245(13) 0.7264(9) 0.3211(9) 0.056(5) Uani 1 1 d D U . . .
H3A H 1.4232 0.7278 0.2785 0.067 Uiso 1 1 calc R U . . .
H3B H 1.4527 0.7720 0.3409 0.067 Uiso 1 1 calc R U . . .
N4 N 1.3773(8) 0.6810(4) 0.4216(11) 0.111(7) Uani 1 1 d D U . . .
H4A H 1.3742 0.7175 0.4497 0.134 Uiso 1 1 d R U . . .
H4B H 1.3479 0.6363 0.4327 0.134 Uiso 1 1 d DR U . . .
N5 N 0.5463(10) 0.4838(6) 0.3828(6) 0.025(3) Uani 1 1 d . . . . .
H5A H 0.5890 0.5064 0.4208 0.030 Uiso 1 1 d R U . . .
H5B H 0.5460 0.5164 0.3506 0.030 Uiso 1 1 d R U . . .
N6 N 0.4732(11) 0.3442(7) 0.3893(6) 0.032(4) Uani 1 1 d D . . . .
H6A H 0.4196 0.3259 0.3536 0.038 Uiso 1 1 calc R U . . .
H6B H 0.4917 0.3060 0.4151 0.038 Uiso 1 1 calc R U . . .
N7 N 1.0746(10) 0.3522(7) 0.2680(6) 0.022(3) Uani 1 1 d . . . . .
H7A H 1.0600 0.3889 0.2397 0.026 Uiso 1 1 calc R U . . .
H7B H 1.1248 0.3724 0.3046 0.026 Uiso 1 1 calc R U . . .
N8 N 1.0017(10) 0.2157(7) 0.2824(7) 0.021(3) Uani 1 1 d . . . . .
H8A H 1.0038 0.1898 0.3189 0.025 Uiso 1 1 calc R U . . .
H8B H 0.9584 0.1871 0.2476 0.025 Uiso 1 1 calc R U . . .
N9 N 0.9490(11) 0.3960(10) 0.0088(9) 0.059(4) Uani 1 1 d D U . . .
H9A H 0.8903 0.3914 0.0234 0.071 Uiso 1 1 calc R U . . .
H9B H 0.9322 0.3703 -0.0301 0.071 Uiso 1 1 calc R U . . .
N10 N 1.1402(17) 0.4728(11) 0.0346(11) 0.065(5) Uani 1 1 d . U . . .
H10A H 1.1832 0.4902 0.0096 0.077 Uiso 1 1 calc R U . . .
H10B H 1.1703 0.4921 0.0759 0.077 Uiso 1 1 calc R U . . .
C1 C 0.8253 0.8456 0.4974 0.066(3) Uani 1 1 d D U . . .
H1BC H 0.7777 0.8710 0.4707 0.079 Uiso 0.4 1 calc R U P A 1
H1BD H 0.8328 0.8622 0.5388 0.079 Uiso 0.4 1 calc R U P A 1
H1AA H 0.8411 0.8394 0.5410 0.079 Uiso 0.6 1 calc R U P B -1
H1AB H 0.7915 0.8861 0.4902 0.079 Uiso 0.6 1 calc R U P B -1
C2 C 0.7788(10) 0.7712(6) 0.4917(8) 0.066(3) Uani 0.4 1 d D U P C 1
H2 H 0.8158 0.7510 0.5287 0.080 Uiso 0.4 1 d R U P C 1
C2A C 0.7490(10) 0.7854(7) 0.4689(7) 0.067(3) Uani 0.6 1 d D U P C -1
H2AA H 0.7180 0.8118 0.4342 0.080 Uiso 0.6 1 d R U P C -1
C3 C 0.6954(8) 0.7858(7) 0.5191(6) 0.067(3) Uani 1 1 d D U . . .
H3C H 0.6667 0.8230 0.4968 0.100 Uiso 1 1 d R U . C .
H3D H 0.7188 0.7992 0.5617 0.100 Uiso 1 1 d R U . . .
H3E H 0.6459 0.7448 0.5128 0.100 Uiso 1 1 d R U . . .
C4 C 1.4780(6) 0.6731(9) 0.4177(9) 0.110(6) Uani 1 1 d D U . . .
H4 H 1.5036 0.7231 0.4248 0.132 Uiso 1 1 calc R U . . .
C5 C 1.4794(19) 0.6719(10) 0.3518(7) 0.091(5) Uani 1 1 d D U . . .
H5C H 1.5476 0.6805 0.3495 0.109 Uiso 1 1 calc R U . . .
H5D H 1.4483 0.6266 0.3321 0.109 Uiso 1 1 calc R U . . .
C6 C 1.5819 0.6511 0.4399 0.179(13) Uani 1 1 d D U . . .
H6C H 1.5936 0.6408 0.4821 0.269 Uiso 1 1 d R U . . .
H6D H 1.6317 0.6887 0.4357 0.269 Uiso 1 1 d R U . . .
H6E H 1.5854 0.6106 0.4169 0.269 Uiso 1 1 d R U . . .
C7 C 1.1116(18) 0.2963(12) 0.2399(11) 0.047(3) Uani 1 1 d . U . . .
H7C H 1.0725 0.2868 0.1977 0.056 Uiso 1 1 calc R U . . .
H7D H 1.1806 0.3109 0.2409 0.056 Uiso 1 1 calc R U . . .
C8 C 1.1022(15) 0.2328(12) 0.2751(8) 0.047(3) Uani 1 1 d D U . . .
H8 H 1.1171 0.1935 0.2540 0.056 Uiso 1 1 calc R U . . .
C9 C 1.1763(15) 0.2460(12) 0.3374(8) 0.048(3) Uani 1 1 d D U . . .
H9C H 1.1658 0.2872 0.3566 0.072 Uiso 1 1 calc R U . . .
H9D H 1.2428 0.2525 0.3334 0.072 Uiso 1 1 calc R U . . .
H9E H 1.1674 0.2068 0.3619 0.072 Uiso 1 1 calc R U . . .
C10 C 0.444(2) 0.4588(15) 0.3861(14) 0.097(6) Uani 1 1 d D U . . .
H10 H 0.3946 0.4522 0.3462 0.117 Uiso 1 1 calc R U . . .
C11 C 0.4428(16) 0.3978(7) 0.4227(7) 0.097(6) Uani 1 1 d D U . . .
H11A H 0.3764 0.3826 0.4267 0.116 Uiso 1 1 calc R U . . .
H11B H 0.4889 0.4078 0.4630 0.116 Uiso 1 1 calc R U . . .
C12 C 0.4207 0.5072 0.4296 0.100(6) Uani 1 1 d D U . . .
H12A H 0.3724 0.4824 0.4474 0.149 Uiso 1 1 d R U . . .
H12B H 0.3940 0.5454 0.4077 0.149 Uiso 1 1 d R U . . .
H12C H 0.4802 0.5248 0.4611 0.149 Uiso 1 1 d DR U . . .
C13 C 1.0309(11) 0.3695(13) 0.0531(8) 0.082(4) Uani 1 1 d D U . . .
H13A H 1.0194 0.3191 0.0548 0.098 Uiso 1 1 d R U . . .
H13B H 1.0355 0.3910 0.0923 0.098 Uiso 1 1 d R U . . .
C14 C 1.1251(13) 0.3957(3) 0.0334(14) 0.082(4) Uani 1 1 d D U . . .
H14 H 1.0869 0.3926 -0.0097 0.099 Uiso 1 1 calc R U . . .
C15 C 1.1544 0.3230 0.0284 0.085(4) Uani 1 1 d D U . . .
H15A H 1.2176 0.3231 0.0205 0.127 Uiso 1 1 d R U . . .
H15B H 1.1027 0.2974 -0.0041 0.127 Uiso 1 1 d R U . . .
H15C H 1.1549 0.3015 0.0662 0.127 Uiso 1 1 d R U . . .
O1W O 1.2710(11) 0.5958(7) 0.2854(7) 0.047(4) Uani 1 1 d . . . . .
O2W O 0.7755(9) 0.6956(6) 0.0828(6) 0.026(3) Uani 1 1 d . U . . .
O3W O 0.6651(9) 0.5553(7) 0.0593(6) 0.029(3) Uani 1 1 d . U . . .
O4W O 0.5689(12) 0.6715(10) 0.0682(7) 0.063(5) Uani 1 1 d . . . . .
O5W O 0.7595(16) 0.1769(9) 0.4434(7) 0.079(7) Uani 1 1 d . . . . .
O6W O 0.6987(14) 0.0418(10) 0.3874(9) 0.069(5) Uani 1 1 d . U . . .
O7W O 0.3558(15) 0.9320(10) 0.0745(9) 0.072(5) Uani 1 1 d . U . . .
O8W O 0.4040(16) 0.7722(13) 0.5068(9) 0.094(8) Uani 1 1 d . . . . .
O9W O 0.5997(19) 0.8257(14) 0.2795(17) 0.144(13) Uani 1 1 d . . . . .
O10W O 0.198(2) 0.6337(15) 0.1152(13) 0.125(9) Uani 1 1 d . U . . .
O11W O 0.405(2) 0.5599(14) 0.2289(12) 0.112(8) Uani 1 1 d . U . . .
O12W O 0.092(2) 0.1696(19) 0.1091(16) 0.154(13) Uani 1 1 d . . . . .
O13W O 0.0034(12) 0.1075(8) 0.3828(7) 0.048(4) Uani 1 1 d . . . . .
O14W O 0.3987(19) 0.6520(13) 0.1181(12) 0.103(8) Uani 1 1 d . U . . .

loop_
_atom_site_aniso_label
_atom_site_aniso_U_11
_atom_site_aniso_U_22
_atom_site_aniso_U_33
_atom_site_aniso_U_23
_atom_site_aniso_U_13
_atom_site_aniso_U_12
W1 0.0120(3) 0.0121(3) 0.0070(3) -0.0002(2) 0.0004(2) 0.0020(2)
W2 0.0092(3) 0.0131(3) 0.0082(3) 0.0006(2) 0.0008(2) -0.0005(2)
W3 0.0127(3) 0.0197(3) 0.0098(3) 0.0003(3) -0.0029(3) 0.0031(3)
W4 0.0151(3) 0.0134(3) 0.0164(3) 0.0009(3) 0.0012(3) 0.0004(3)
W5 0.0159(3) 0.0165(3) 0.0121(3) -0.0022(3) 0.0018(3) 0.0037(3)
W6 0.0177(3) 0.0151(3) 0.0170(3) 0.0025(3) -0.0011(3) 0.0034(3)
W7 0.0170(3) 0.0164(3) 0.0080(3) -0.0006(2) 0.0009(3) 0.0018(3)
W8 0.0149(3) 0.0182(3) 0.0210(4) 0.0011(3) 0.0010(3) -0.0021(3)
W9 0.0099(3) 0.0160(3) 0.0086(3) -0.0016(2) 0.0017(2) 0.0019(2)
W10 0.0215(4) 0.0146(3) 0.0163(3) -0.0021(3) 0.0017(3) -0.0004(3)
W11 0.0139(3) 0.0211(4) 0.0157(3) 0.0016(3) 0.0034(3) -0.0031(3)
W12 0.0202(4) 0.0230(4) 0.0135(3) 0.0020(3) 0.0037(3) -0.0004(3)
W13 0.0193(3) 0.0194(3) 0.0152(3) -0.0044(3) 0.0000(3) 0.0008(3)
W14 0.0208(3) 0.0143(3) 0.0195(4) 0.0009(3) 0.0045(3) 0.0061(3)
W15 0.0179(3) 0.0178(3) 0.0217(4) 0.0000(3) 0.0007(3) -0.0035(3)
W16 0.0208(4) 0.0200(4) 0.0155(3) -0.0004(3) 0.0059(3) 0.0020(3)
W17 0.0093(3) 0.0259(4) 0.0145(3) -0.0013(3) 0.0005(3) 0.0002(3)
W18 0.0124(3) 0.0246(4) 0.0167(3) -0.0021(3) -0.0031(3) 0.0000(3)
W19 0.0237(4) 0.0133(3) 0.0240(4) 0.0042(3) 0.0020(3) 0.0035(3)
W20 0.0169(3) 0.0249(4) 0.0203(4) 0.0029(3) 0.0073(3) 0.0011(3)
W21 0.0251(4) 0.0220(4) 0.0222(4) 0.0055(3) 0.0078(3) -0.0013(3)
W22 0.0222(4) 0.0155(3) 0.0246(4) 0.0018(3) 0.0021(3) -0.0032(3)
W23 0.0193(4) 0.0221(4) 0.0176(3) 0.0010(3) 0.0030(3) 0.0050(3)
Sb1 0.0111(5) 0.0144(5) 0.0076(5) 0.0011(4) 0.0011(4) 0.0001(4)
Sb2 0.0137(5) 0.0140(5) 0.0081(5) -0.0010(4) 0.0005(4) 0.0031(4)
Ni1 0.0068(13) 0.0115(13) 0.0065(13) -0.0007(10) 0.0009(10) 0.0003(10)
Ni2 0.0097(9) 0.0148(10) 0.0089(9) -0.0003(8) 0.0003(8) 0.0009(8)
Ni3 0.0152(10) 0.0138(10) 0.0096(10) -0.0005(8) 0.0008(8) 0.0024(8)
Ni4 0.0126(10) 0.0151(10) 0.0105(10) -0.0018(8) 0.0016(8) 0.0032(8)
Ni5 0.0137(10) 0.0140(10) 0.0116(10) 0.0006(8) 0.0016(8) 0.0012(8)
Ni6 0.0131(10) 0.0181(11) 0.0135(10) -0.0008(8) 0.0019(8) 0.0017(8)
Ni7 0.0107(10) 0.0169(10) 0.0081(9) 0.0006(8) 0.0001(8) 0.0004(8)
Ni8 0.0178(10) 0.0144(10) 0.0115(10) 0.0009(8) 0.0029(8) 0.0036(8)
Ni9 0.0162(10) 0.0153(10) 0.0073(10) 0.0007(8) 0.0004(8) 0.0002(8)
Ni10 0.0107(10) 0.0217(11) 0.0123(10) -0.0018(8) 0.0030(8) 0.0017(8)
Ni11 0.0135(10) 0.0219(11) 0.0227(12) 0.0030(9) 0.0025(9) 0.0033(9)
Ni12 0.0158(10) 0.0128(10) 0.0126(10) -0.0011(8) 0.0014(8) 0.0010(8)
Ni13 0.0129(10) 0.0156(10) 0.0072(9) 0.0010(8) 0.0010(8) 0.0021(8)
Ni14 0.037(2) 0.037(2) 0.0271(19) -0.0014(15) 0.0173(16) 0.0057(16)
P1 0.0052(18) 0.014(2) 0.0097(19) 0.0019(15) 0.0004(15) 0.0002(15)
P2 0.0124(19) 0.0090(19) 0.0100(19) 0.0012(15) 0.0030(16) -0.0002(15)
Na1 0.114(10) 0.127(10) 0.041(6) 0.046(6) 0.052(6) 0.088(8)
Na2 0.065(7) 0.065(7) 0.076(7) 0.018(6) 0.040(6) 0.006(5)
O1 0.017(3) 0.017(3) 0.016(3) 0.0009(10) 0.0048(12) 0.0023(11)
O2 0.013(6) 0.028(7) 0.016(6) -0.009(5) 0.001(5) 0.006(5)
O3 0.015(2) 0.016(2) 0.016(2) 0.0009(10) 0.0042(12) 0.0025(11)
O4 0.011(5) 0.018(6) 0.020(6) -0.003(5) 0.001(5) 0.000(4)
O5 0.018(6) 0.015(6) 0.032(7) 0.003(5) 0.007(5) -0.007(5)
O6 0.017(6) 0.015(6) 0.024(6) 0.006(5) 0.005(5) 0.001(5)
O7 0.025(3) 0.025(3) 0.025(3) 0.0007(10) 0.0065(12) 0.0040(11)
O8 0.017(6) 0.033(7) 0.021(6) 0.005(5) 0.009(5) 0.002(5)
O9 0.012(6) 0.019(6) 0.013(6) -0.004(4) -0.002(5) 0.000(4)
O10 0.019(6) 0.017(6) 0.016(6) -0.007(5) -0.004(5) 0.001(5)
O11 0.024(7) 0.024(7) 0.021(6) 0.001(5) 0.000(5) 0.005(5)
O12 0.028(7) 0.007(5) 0.017(6) 0.003(4) 0.001(5) -0.007(5)
O13 0.018(6) 0.024(6) 0.024(7) 0.002(5) 0.003(5) 0.005(5)
O14 0.010(6) 0.023(6) 0.022(6) -0.001(5) -0.002(5) 0.000(5)
O15 0.024(7) 0.035(8) 0.024(7) 0.000(6) -0.002(6) 0.006(6)
O16 0.031(7) 0.035(7) 0.016(6) 0.000(5) 0.018(6) -0.008(6)
O17 0.024(7) 0.031(7) 0.018(6) 0.005(5) 0.005(5) 0.010(5)
O18 0.023(7) 0.033(7) 0.020(6) 0.003(5) 0.009(5) 0.000(5)
O19 0.020(6) 0.021(6) 0.024(7) -0.007(5) 0.000(5) -0.002(5)
O20 0.039(8) 0.025(7) 0.026(7) -0.018(6) 0.005(6) 0.001(6)
O21 0.026(7) 0.038(8) 0.026(7) -0.008(6) 0.009(6) 0.008(6)
O22 0.035(7) 0.013(6) 0.034(7) -0.004(5) 0.011(6) -0.001(5)
O23 0.018(7) 0.044(9) 0.033(8) -0.005(6) -0.009(6) -0.010(6)
O24 0.032(8) 0.027(7) 0.043(9) 0.000(6) 0.008(7) -0.001(6)
O25 0.010(2) 0.010(2) 0.010(2) 0.0005(10) 0.0031(11) 0.0013(10)
O26 0.010(2) 0.010(2) 0.010(2) 0.0005(10) 0.0028(11) 0.0012(10)
O27 0.011(2) 0.012(2) 0.012(2) 0.0008(10) 0.0029(11) 0.0019(10)
O28 0.013(5) 0.016(6) 0.015(6) 0.009(4) 0.001(5) 0.005(4)
O29 0.012(2) 0.012(2) 0.012(2) 0.0004(10) 0.0035(11) 0.0018(11)
O30 0.010(5) 0.020(6) 0.007(5) 0.000(4) -0.002(4) 0.002(4)
O31 0.014(5) 0.015(6) 0.007(5) -0.002(4) 0.002(4) -0.005(4)
O32 0.024(6) 0.020(6) 0.026(7) -0.004(5) 0.011(5) 0.004(5)
O33 0.014(6) 0.026(6) 0.010(6) -0.006(5) 0.004(5) 0.000(5)
O34 0.015(6) 0.024(7) 0.026(7) 0.009(5) -0.009(5) 0.000(5)
O35 0.017(6) 0.020(6) 0.010(5) -0.009(4) 0.004(5) 0.001(5)
O36 0.012(6) 0.017(6) 0.018(6) -0.005(5) 0.006(5) -0.005(4)
O37 0.025(6) 0.008(5) 0.012(6) -0.002(4) 0.004(5) -0.001(5)
O38 0.014(6) 0.015(6) 0.016(6) 0.002(4) 0.000(5) 0.002(4)
O39 0.003(5) 0.023(6) 0.011(5) 0.000(4) 0.000(4) -0.001(4)
O40 0.008(5) 0.030(7) 0.009(5) 0.000(5) -0.005(4) -0.005(5)
O41 0.011(2) 0.011(2) 0.011(2) 0.0003(10) 0.0033(11) 0.0010(10)
O42 0.010(2) 0.010(2) 0.010(2) 0.0005(10) 0.0030(11) 0.0018(10)
O43 0.012(2) 0.012(2) 0.012(2) 0.0008(10) 0.0029(11) 0.0015(10)
O44 0.023(6) 0.015(6) 0.007(5) 0.005(4) 0.008(5) 0.005(5)
O45 0.011(2) 0.011(2) 0.011(2) 0.0001(10) 0.0032(11) 0.0020(10)
O46 0.021(6) 0.020(6) 0.014(6) -0.001(5) 0.007(5) 0.004(5)
O47 0.011(5) 0.015(6) 0.019(6) 0.001(5) -0.001(5) 0.005(4)
O48 0.017(3) 0.017(3) 0.017(3) 0.0013(10) 0.0046(12) 0.0027(11)
O49 0.015(5) 0.005(5) 0.020(6) -0.001(4) 0.007(5) 0.000(4)
O50 0.022(3) 0.022(3) 0.021(3) -0.0013(19) 0.006(2) 0.0044(19)
O51 0.016(6) 0.029(7) 0.020(6) -0.009(5) -0.005(5) 0.011(5)
O52 0.023(7) 0.036(8) 0.026(7) -0.003(6) 0.015(6) -0.007(6)
O53 0.026(7) 0.049(9) 0.040(8) 0.010(7) 0.011(6) 0.012(6)
O54 0.034(8) 0.036(8) 0.040(8) -0.008(6) 0.004(7) 0.003(6)
O55 0.016(6) 0.008(5) 0.018(6) 0.000(4) 0.009(5) 0.002(4)
O56 0.027(6) 0.015(6) 0.007(5) -0.003(4) -0.004(5) 0.009(5)
O57 0.014(6) 0.026(6) 0.008(5) -0.004(5) 0.000(4) 0.006(5)
O58 0.027(6) 0.008(5) 0.012(6) -0.003(4) 0.001(5) 0.007(5)
O59 0.023(6) 0.013(6) 0.012(6) 0.007(4) 0.003(5) 0.002(5)
O60 0.024(6) 0.014(6) 0.022(6) 0.004(5) 0.005(5) 0.010(5)
O61 0.022(3) 0.022(3) 0.022(3) 0.0014(10) 0.0060(12) 0.0039(11)
O62 0.031(7) 0.015(6) 0.018(6) 0.000(5) 0.000(5) 0.006(5)
O63 0.015(6) 0.023(6) 0.007(5) 0.000(4) 0.000(4) 0.005(5)
O64 0.027(7) 0.022(6) 0.009(6) -0.001(5) -0.004(5) 0.008(5)
O65 0.013(6) 0.014(6) 0.018(6) -0.002(4) 0.005(5) -0.001(4)
O66 0.029(7) 0.026(7) 0.013(6) -0.003(5) 0.012(5) 0.010(5)
O67 0.015(6) 0.016(6) 0.024(6) -0.002(5) 0.004(5) 0.004(5)
O68 0.032(7) 0.026(7) 0.017(6) -0.004(5) 0.005(5) -0.010(5)
O69 0.027(7) 0.039(8) 0.012(6) 0.009(5) 0.004(5) 0.006(6)
O70 0.010(5) 0.022(6) 0.022(6) -0.002(5) 0.003(5) -0.003(5)
O71 0.013(6) 0.023(6) 0.020(6) -0.002(5) -0.002(5) 0.005(5)
O72 0.017(6) 0.012(6) 0.019(6) 0.002(5) 0.007(5) -0.002(4)
O73 0.014(6) 0.018(6) 0.021(6) -0.009(5) -0.006(5) 0.003(5)
O74 0.019(6) 0.021(6) 0.023(6) 0.003(5) 0.005(5) 0.003(5)
O75 0.021(6) 0.013(6) 0.040(8) -0.006(5) 0.010(6) -0.007(5)
O76 0.033(7) 0.027(7) 0.021(7) 0.004(5) 0.010(6) 0.009(6)
O77 0.014(6) 0.035(7) 0.023(7) 0.009(5) 0.003(5) -0.004(5)
O78 0.022(6) 0.011(6) 0.021(6) 0.001(5) -0.001(5) -0.002(5)
O79 0.018(6) 0.032(7) 0.021(6) -0.011(5) 0.006(5) 0.006(5)
O80 0.024(3) 0.024(3) 0.025(3) 0.0017(10) 0.0063(12) 0.0039(11)
O81 0.032(7) 0.017(6) 0.018(6) 0.012(5) 0.004(5) 0.001(5)
O82 0.023(7) 0.031(7) 0.027(7) -0.006(6) 0.008(6) -0.001(5)
O83 0.030(7) 0.023(7) 0.041(8) 0.011(6) 0.007(6) 0.000(6)
O84 0.031(7) 0.020(7) 0.033(8) -0.006(5) 0.000(6) -0.007(5)
O85 0.038(8) 0.043(9) 0.034(8) 0.015(7) 0.013(7) -0.008(7)
O86 0.034(8) 0.036(8) 0.027(7) -0.007(6) 0.008(6) 0.010(6)
O87 0.028(7) 0.040(8) 0.036(8) 0.003(6) 0.012(6) 0.006(6)
O88 0.010(6) 0.022(6) 0.024(6) -0.004(5) 0.005(5) -0.003(5)
O89 0.017(6) 0.032(7) 0.040(8) -0.001(6) 0.001(6) -0.001(5)
O90 0.028(7) 0.035(8) 0.023(7) -0.005(6) -0.001(6) 0.004(6)
O91 0.057(10) 0.040(8) 0.035(8) 0.008(6) 0.028(7) 0.009(7)
O92 0.036(8) 0.023(7) 0.022(7) -0.006(5) 0.000(6) -0.003(6)
O93 0.017(6) 0.007(5) 0.014(6) 0.001(4) 0.001(5) -0.003(4)
O94 0.015(6) 0.019(6) 0.014(6) -0.003(5) 0.000(5) 0.001(5)
O95 0.015(2) 0.015(2) 0.015(2) 0.0011(10) 0.0042(12) 0.0017(11)
N1 0.042(7) 0.030(7) 0.039(7) 0.008(6) 0.017(6) 0.020(6)
N2 0.052(6) 0.055(6) 0.048(6) 0.011(6) 0.023(6) 0.009(6)
N3 0.049(8) 0.065(9) 0.069(9) 0.005(7) 0.037(7) 0.021(7)
N4 0.103(10) 0.135(11) 0.105(10) 0.029(9) 0.035(9) 0.034(9)
N5 0.021(8) 0.026(8) 0.022(8) -0.001(6) -0.004(6) 0.003(6)
N6 0.034(9) 0.046(10) 0.022(8) 0.004(7) 0.017(7) 0.011(8)
N7 0.024(8) 0.015(7) 0.021(8) -0.008(6) -0.004(6) 0.005(6)
N8 0.023(8) 0.020(8) 0.025(8) -0.001(6) 0.010(6) 0.010(6)
N9 0.064(10) 0.059(10) 0.063(10) -0.003(8) 0.030(8) 0.012(8)
N10 0.071(10) 0.058(10) 0.077(11) 0.002(9) 0.038(9) 0.013(9)
C1 0.066(3) 0.066(3) 0.066(3) 0.0031(7) 0.0188(11) 0.0104(8)
C2 0.066(3) 0.066(3) 0.066(3) 0.0031(7) 0.0187(11) 0.0104(8)
C2A 0.067(3) 0.066(3) 0.067(3) 0.0031(7) 0.0187(11) 0.0104(8)
C3 0.067(3) 0.067(3) 0.067(3) 0.0032(7) 0.0187(11) 0.0104(8)
C4 0.110(6) 0.111(6) 0.110(6) 0.0055(11) 0.0310(19) 0.0175(14)
C5 0.091(6) 0.091(6) 0.091(6) 0.0044(11) 0.0258(18) 0.0143(13)
C6 0.17(2) 0.18(2) 0.17(2) -0.006(19) 0.008(19) 0.022(19)
C7 0.047(3) 0.047(3) 0.047(3) 0.0017(10) 0.0134(13) 0.0074(11)
C8 0.047(3) 0.047(3) 0.047(3) 0.0014(14) 0.0133(17) 0.0076(15)
C9 0.048(4) 0.048(4) 0.048(4) 0.001(2) 0.012(3) 0.008(3)
C10 0.064(10) 0.140(16) 0.112(14) 0.026(12) 0.052(10) 0.036(11)
C11 0.063(10) 0.140(16) 0.111(14) 0.026(12) 0.052(10) 0.036(11)
C12 0.066(10) 0.141(16) 0.113(14) 0.026(12) 0.050(10) 0.035(11)
C13 0.084(9) 0.075(8) 0.087(9) -0.003(7) 0.027(7) 0.008(7)
C14 0.084(9) 0.076(8) 0.087(9) -0.003(7) 0.027(7) 0.008(7)
C15 0.086(9) 0.078(8) 0.089(9) -0.003(7) 0.026(8) 0.008(7)
O1W 0.050(10) 0.031(8) 0.061(10) -0.006(7) 0.010(8) 0.016(7)
O2W 0.026(3) 0.026(3) 0.025(3) 0.0024(19) 0.006(2) 0.004(2)
O3W 0.030(3) 0.029(3) 0.028(3) 0.0025(19) 0.005(2) 0.004(2)
O4W 0.047(10) 0.104(15) 0.034(9) 0.009(9) -0.010(8) 0.039(10)
O5W 0.122(17) 0.051(11) 0.030(9) 0.011(8) -0.032(10) 0.005(11)
O6W 0.070(5) 0.069(5) 0.069(5) 0.003(2) 0.019(2) 0.013(2)
O7W 0.072(6) 0.073(6) 0.073(6) 0.001(2) 0.022(2) 0.012(2)
O8W 0.081(15) 0.122(19) 0.054(12) 0.006(12) 0.008(11) -0.035(13)
O9W 0.091(19) 0.089(19) 0.26(4) -0.01(2) 0.09(2) -0.034(15)
O10W 0.125(10) 0.126(10) 0.125(10) 0.006(2) 0.036(3) 0.019(3)
O11W 0.111(8) 0.112(8) 0.113(8) 0.005(2) 0.032(3) 0.018(2)
O12W 0.10(2) 0.21(4) 0.18(3) 0.02(3) 0.04(2) 0.08(2)
O13W 0.062(11) 0.037(9) 0.042(9) -0.001(7) 0.004(8) 0.018(8)
O14W 0.103(8) 0.105(8) 0.102(8) 0.004(2) 0.029(3) 0.016(2)

loop_
_atom_type_symbol
_atom_type_description
_atom_type_scat_dispersion_real
_atom_type_scat_dispersion_imag
_atom_type_scat_source
C C 0.0033 0.0016 'International Tables Vol C Tables 4.2.6.8 and 6.1.1.4'
H H 0.0000 0.0000 'International Tables Vol C Tables 4.2.6.8 and 6.1.1.4'
N N 0.0061 0.0033 'International Tables Vol C Tables 4.2.6.8 and 6.1.1.4'
Na Na 0.0362 0.0249 'International Tables Vol C Tables 4.2.6.8 and 6.1.1.4'
Ni Ni 0.3393 1.1124 'International Tables Vol C Tables 4.2.6.8 and 6.1.1.4'
O O 0.0106 0.0060 'International Tables Vol C Tables 4.2.6.8 and 6.1.1.4'
P P 0.1023 0.0942 'International Tables Vol C Tables 4.2.6.8 and 6.1.1.4'
Sb Sb -0.5866 1.5461 'International Tables Vol C Tables 4.2.6.8 and 6.1.1.4'
W W -0.8490 6.8722 'International Tables Vol C Tables 4.2.6.8 and 6.1.1.4'

loop_
_geom_angle_atom_site_label_1
_geom_angle_atom_site_label_2
_geom_angle_atom_site_label_3
_geom_angle
_geom_angle_site_symmetry_1
_geom_angle_site_symmetry_3
_geom_angle_publ_flag
O26 W1 O41 86.7(4) . . ?
O26 W1 O43 74.7(4) . . ?
O35 W1 O26 92.4(5) . . ?
O35 W1 O41 86.9(4) . . ?
O35 W1 O43 159.1(5) . . ?
O35 W1 O47 99.4(5) . . ?
O43 W1 O41 76.1(4) . . ?
O47 W1 O26 155.3(4) . . ?
O47 W1 O41 72.4(4) . . ?
O47 W1 O43 87.3(4) . . ?
O48 W1 O26 101.3(5) . . ?
O48 W1 O35 102.7(5) . . ?
O48 W1 O41 167.1(4) . . ?
O48 W1 O43 96.0(5) . . ?
O48 W1 O47 97.3(5) . . ?
O26 W2 O43 75.4(4) . . ?
O26 W2 O45 86.4(4) . . ?
O39 W2 O26 89.8(4) . . ?
O39 W2 O43 158.1(4) . . ?
O39 W2 O45 86.4(4) . . ?
O39 W2 O49 99.1(5) . 2_766 ?
O43 W2 O45 76.8(4) . . ?
O44 W2 O26 102.6(4) . . ?
O44 W2 O39 104.6(5) . . ?
O44 W2 O43 94.5(5) . . ?
O44 W2 O45 165.7(4) . . ?
O44 W2 O49 95.6(5) . 2_766 ?
O49 W2 O26 157.0(4) 2_766 . ?
O49 W2 O43 89.4(4) 2_766 . ?
O49 W2 O45 73.2(4) 2_766 . ?
O2 W3 O3 155.2(5) . . ?
O2 W3 O7 85.8(5) . . ?
O2 W3 O94 83.1(4) . . ?
O3 W3 O7 82.9(5) . . ?
O3 W3 O94 72.6(4) . . ?
O7 W3 O94 73.3(4) . . ?
O17 W3 O2 101.4(5) . . ?
O17 W3 O3 102.1(5) . . ?
O17 W3 O7 99.3(5) . . ?
O17 W3 O31 103.7(5) . . ?
O17 W3 O94 171.2(5) . . ?
O31 W3 O2 91.7(5) . . ?
O31 W3 O3 90.1(4) . . ?
O31 W3 O7 156.8(5) . . ?
O31 W3 O94 83.5(4) . . ?
O6 W4 O12 81.6(5) . . ?
O6 W4 O95 73.3(4) . . ?
O9 W4 O6 156.8(5) . . ?
O9 W4 O12 85.7(4) . . ?
O9 W4 O95 84.2(4) . . ?
O12 W4 O95 71.6(4) . . ?
O22 W4 O6 98.5(5) . . ?
O22 W4 O9 102.6(5) . . ?
O22 W4 O12 98.6(5) . . ?
O22 W4 O36 104.4(5) . . ?
O22 W4 O95 167.8(5) . . ?
O36 W4 O6 91.2(5) . . ?
O36 W4 O9 92.8(5) . . ?
O36 W4 O12 156.7(5) . . ?
O36 W4 O95 85.0(4) . . ?
O4 W5 O9 155.6(5) . . ?
O4 W5 O10 83.7(5) . . ?
O4 W5 O93 72.4(4) . . ?
O9 W5 O10 86.1(5) . . ?
O9 W5 O93 83.3(4) . . ?
O10 W5 O93 72.7(4) . . ?
O13 W5 O4 101.0(5) . . ?
O13 W5 O9 102.5(5) . . ?
O13 W5 O10 99.0(5) . . ?
O13 W5 O38 104.1(5) . . ?
O13 W5 O93 169.7(5) . . ?
O38 W5 O4 91.0(5) . . ?
O38 W5 O9 89.7(5) . . ?
O38 W5 O10 156.9(5) . . ?
O38 W5 O93 84.2(4) . . ?
O56 W6 O60 83.0(4) . . ?
O56 W6 O71 90.1(5) . . ?
O56 W6 O76 91.3(5) . . ?
O56 W6 O80 155.7(5) . . ?
O71 W6 O60 73.3(4) . . ?
O71 W6 O80 83.7(5) . . ?
O76 W6 O60 83.9(5) . . ?
O76 W6 O71 156.8(5) . . ?
O76 W6 O80 85.5(5) . . ?
O80 W6 O60 72.7(4) . . ?
O90 W6 O56 104.4(6) . . ?
O90 W6 O60 171.1(5) . . ?
O90 W6 O71 101.3(5) . . ?
O90 W6 O76 100.7(6) . . ?
O90 W6 O80 99.9(6) . . ?
O1 W7 O93 73.9(4) . . ?
O2 W7 O1 86.4(5) . . ?
O2 W7 O4 156.0(5) . . ?
O2 W7 O93 83.7(4) . . ?
O4 W7 O1 84.0(4) . . ?
O4 W7 O93 72.5(4) . . ?
O15 W7 O1 99.4(5) . . ?
O15 W7 O2 101.6(5) . . ?
O15 W7 O4 101.6(5) . . ?
O15 W7 O37 102.8(5) . . ?
O15 W7 O93 171.3(5) . . ?
O37 W7 O1 157.6(5) . . ?
O37 W7 O2 91.1(5) . . ?
O37 W7 O4 89.5(5) . . ?
O37 W7 O93 83.7(4) . . ?
O64 W8 O68 157.9(5) . . ?
O64 W8 O72 85.3(4) . . ?
O64 W8 O74 91.5(5) . . ?
O64 W8 O78 91.2(5) . . ?
O68 W8 O72 72.6(4) . . ?
O74 W8 O68 85.0(5) . . ?
O74 W8 O72 83.4(4) . . ?
O74 W8 O78 156.2(5) . . ?
O78 W8 O68 83.7(5) . . ?
O78 W8 O72 73.3(4) . . ?
O89 W8 O64 103.1(6) . . ?
O89 W8 O68 99.0(6) . . ?
O89 W8 O72 170.4(5) . . ?
O89 W8 O74 100.8(6) . . ?
O89 W8 O78 101.6(6) . . ?
O41 W9 O45 77.5(4) . 2_766 ?
O47 W9 O41 73.0(4) . . ?
O47 W9 O45 82.4(4) . 2_766 ?
O47 W9 O49 147.7(4) . . ?
O49 W9 O41 81.7(4) . . ?
O49 W9 O45 72.6(4) . 2_766 ?
O50 W9 O41 89.4(5) . . ?
O50 W9 O45 164.0(5) . 2_766 ?
O50 W9 O47 102.5(5) . . ?
O50 W9 O49 96.8(5) . . ?
O51 W9 O41 163.9(4) . . ?
O51 W9 O45 89.1(4) . 2_766 ?
O51 W9 O47 96.7(5) . . ?
O51 W9 O49 103.0(5) . . ?
O51 W9 O50 105.2(5) . . ?
O59 W10 O72 84.9(4) . . ?
O59 W10 O73 93.6(5) . . ?
O59 W10 O75 157.1(5) . . ?
O59 W10 O78 89.1(5) . . ?
O73 W10 O72 83.0(4) . . ?
O73 W10 O75 86.3(5) . . ?
O73 W10 O78 155.3(5) . . ?
O75 W10 O72 72.3(4) . . ?
O78 W10 O72 72.8(4) . . ?
O78 W10 O75 81.8(5) . . ?
O92 W10 O59 104.1(5) . . ?
O92 W10 O72 169.6(5) . . ?
O92 W10 O73 101.5(6) . . ?
O92 W10 O75 98.4(5) . . ?
O92 W10 O78 101.7(6) . . ?
O5 W11 O95 72.4(4) . . ?
O6 W11 O5 82.8(5) . . ?
O6 W11 O8 156.4(5) . . ?
O6 W11 O95 73.1(4) . . ?
O8 W11 O5 85.8(5) . . ?
O8 W11 O95 83.7(4) . . ?
O16 W11 O5 99.1(5) . . ?
O16 W11 O6 100.5(6) . . ?
O16 W11 O8 101.7(6) . . ?
O16 W11 O40 104.3(5) . . ?
O16 W11 O95 169.7(5) . . ?
O40 W11 O5 156.5(5) . . ?
O40 W11 O6 90.7(5) . . ?
O40 W11 O8 91.6(5) . . ?
O40 W11 O95 84.1(4) . . ?
O67 W12 O69 156.2(5) . . ?
O67 W12 O70 83.6(4) . . ?
O67 W12 O76 90.6(5) . . ?
O67 W12 O88 90.7(5) . . ?
O69 W12 O70 72.6(4) . . ?
O76 W12 O69 87.0(5) . . ?
O76 W12 O70 85.2(4) . . ?
O88 W12 O69 83.2(5) . . ?
O88 W12 O70 73.8(4) . . ?
O88 W12 O76 158.7(5) . . ?
O91 W12 O67 106.6(6) . . ?
O91 W12 O69 97.1(6) . . ?
O91 W12 O70 167.6(5) . . ?
O91 W12 O76 101.6(6) . . ?
O91 W12 O88 98.4(6) . . ?
O1 W13 O19 87.1(5) . . ?
O1 W13 O93 72.4(4) . . ?
O10 W13 O1 89.0(5) . . ?
O10 W13 O19 155.4(5) . . ?
O10 W13 O93 71.9(4) . . ?
O11 W13 O1 156.6(5) . . ?
O11 W13 O10 88.8(5) . . ?
O11 W13 O19 85.2(5) . . ?
O11 W13 O93 84.8(4) . . ?
O19 W13 O93 83.7(4) . . ?
O20 W13 O1 101.0(6) . . ?
O20 W13 O10 102.5(6) . . ?
O20 W13 O11 102.2(6) . . ?
O20 W13 O19 102.1(6) . . ?
O20 W13 O93 171.1(5) . . ?
O58 W14 O60 83.7(4) . . ?
O58 W14 O61 156.1(5) . . ?
O58 W14 O71 90.2(5) . . ?
O58 W14 O73 90.2(5) . . ?
O61 W14 O60 72.3(4) . . ?
O71 W14 O60 74.0(4) . . ?
O71 W14 O61 83.6(5) . . ?
O73 W14 O60 82.9(4) . . ?
O73 W14 O61 86.6(5) . . ?
O73 W14 O71 156.7(5) . . ?
O86 W14 O58 104.2(6) . . ?
O86 W14 O60 171.0(5) . . ?
O86 W14 O61 99.7(6) . . ?
O86 W14 O71 101.2(5) . . ?
O86 W14 O73 101.3(5) . . ?
O5 W15 Na2 50.6(4) . . ?
O5 W15 O11 156.8(5) . . ?
O5 W15 O12 89.5(5) . . ?
O5 W15 O18 88.3(5) . . ?
O5 W15 O95 73.2(4) . . ?
O11 W15 Na2 131.1(4) . . ?
O11 W15 O18 83.6(5) . . ?
O11 W15 O95 84.4(4) . . ?
O12 W15 Na2 139.1(4) . . ?
O12 W15 O11 88.8(5) . . ?
O12 W15 O18 154.9(5) . . ?
O12 W15 O95 71.7(4) . . ?
O18 W15 Na2 49.2(4) . . ?
O18 W15 O95 83.7(4) . . ?
O24 W15 Na2 81.1(5) . . ?
O24 W15 O5 101.6(6) . . ?
O24 W15 O11 101.4(6) . . ?
O24 W15 O12 102.0(5) . . ?
O24 W15 O18 103.0(6) . . ?
O24 W15 O95 171.5(5) . . ?
O95 W15 Na2 99.9(3) . . ?
O34 W16 O29 108.9(5) . . ?
O54 W16 O29 108.4(6) . . ?
O54 W16 O34 111.5(6) . . ?
O54 W16 O79 110.6(6) . . ?
O79 W16 O29 110.3(5) . . ?
O79 W16 O34 107.1(6) . . ?
O3 W17 O14 83.5(5) . . ?
O3 W17 O94 73.3(4) . . ?
O8 W17 O3 156.2(5) . . ?
O8 W17 O14 85.9(5) . . ?
O8 W17 O94 83.3(4) . . ?
O14 W17 O94 73.0(4) . . ?
O21 W17 O3 101.2(6) . . ?
O21 W17 O8 101.6(6) . . ?
O21 W17 O14 100.3(5) . . ?
O21 W17 O33 103.1(5) . . ?
O21 W17 O94 171.6(5) . . ?
O33 W17 O3 91.4(5) . . ?
O33 W17 O8 90.0(5) . . ?
O33 W17 O14 156.7(5) . . ?
O33 W17 O94 83.7(4) . . ?
O7 W18 O14 88.9(5) . . ?
O7 W18 O18 155.2(5) . . ?
O7 W18 O19 88.6(5) . . ?
O7 W18 O94 72.2(4) . . ?
O14 W18 O18 87.7(5) . . ?
O14 W18 O19 155.4(5) . . ?
O14 W18 O94 72.1(4) . . ?
O18 W18 O19 84.3(5) . . ?
O18 W18 O94 83.4(4) . . ?
O19 W18 O94 83.9(4) . . ?
O23 W18 O7 104.5(6) . . ?
O23 W18 O14 104.4(6) . . ?
O23 W18 O18 100.1(6) . . ?
O23 W18 O19 99.8(6) . . ?
O23 W18 O94 175.1(5) . . ?
O61 W19 O60 71.6(4) . . ?
O61 W19 O62 88.1(5) . . ?
O61 W19 O80 88.9(5) . . ?
O61 W19 O81 155.2(5) . . ?
O62 W19 O60 83.9(4) . . ?
O80 W19 O60 72.9(4) . . ?
O80 W19 O62 156.4(5) . . ?
O81 W19 O60 84.0(4) . . ?
O81 W19 O62 84.8(5) . . ?
O81 W19 O80 88.2(5) . . ?
O83 W19 O60 171.9(5) . . ?
O83 W19 O61 103.1(6) . . ?
O83 W19 O62 102.3(6) . . ?
O83 W19 O80 101.2(6) . . ?
O83 W19 O81 101.6(6) . . ?
O66 W20 O70 83.8(4) . . ?
O66 W20 O74 91.2(5) . . ?
O66 W20 O77 157.7(5) . . ?
O66 W20 O88 90.0(5) . . ?
O74 W20 O70 83.7(4) . . ?
O74 W20 O77 86.2(5) . . ?
O74 W20 O88 156.9(5) . . ?
O77 W20 O70 73.9(4) . . ?
O87 W20 O66 103.4(6) . . ?
O87 W20 O70 171.1(5) . . ?
O87 W20 O74 101.2(6) . . ?
O87 W20 O77 98.8(6) . . ?
O87 W20 O88 100.9(6) . . ?
O88 W20 O70 73.6(4) . . ?
O88 W20 O77 84.0(5) . . ?
O69 W21 O70 71.6(4) . . ?
O69 W21 O77 88.8(5) . . ?
O69 W21 O81 87.2(5) . . ?
O69 W21 O82 155.5(5) . . ?
O77 W21 O70 72.9(4) . . ?
O77 W21 O81 155.9(5) . . ?
O77 W21 O82 89.5(5) . . ?
O81 W21 O70 83.3(4) . . ?
O82 W21 O70 84.6(5) . . ?
O82 W21 O81 84.5(5) . . ?
O85 W21 O69 102.0(6) . . ?
O85 W21 O70 171.7(6) . . ?
O85 W21 O77 102.2(6) . . ?
O85 W21 O81 101.8(6) . . ?
O85 W21 O82 102.2(6) . . ?
O62 W22 O72 84.0(4) . . ?
O62 W22 O82 83.3(5) . . ?
O68 W22 O62 154.7(5) . . ?
O68 W22 O72 71.7(4) . . ?
O68 W22 O82 87.2(5) . . ?
O75 W22 O62 89.5(5) . . ?
O75 W22 O68 89.9(5) . . ?
O75 W22 O72 72.6(4) . . ?
O75 W22 O82 156.3(5) . . ?
O82 W22 O72 84.2(4) . . ?
O84 W22 O62 102.4(6) . . ?
O84 W22 O68 102.4(6) . . ?
O84 W22 O72 172.3(5) . . ?
O84 W22 O75 103.0(6) . . ?
O84 W22 O82 100.6(6) . . ?
O32 W23 O46 109.9(5) . . ?
O52 W23 O32 106.4(6) . . ?
O52 W23 O46 109.8(5) . . ?
O53 W23 O32 110.1(6) . . ?
O53 W23 O46 110.8(6) . . ?
O53 W23 O52 109.8(7) . . ?
O27 Sb1 O41 97.8(4) . . ?
O27 Sb1 O42 96.8(4) . . ?
O42 Sb1 O41 95.5(4) . . ?
O25 Sb2 O42 94.4(4) . . ?
O25 Sb2 O45 95.8(4) . . ?
O42 Sb2 O45 100.0(4) . . ?
O41 Ni1 O41 180.0 . 2_766 ?
O43 Ni1 O41 99.9(4) 2_766 . ?
O43 Ni1 O41 80.1(4) 2_766 2_766 ?
O43 Ni1 O41 80.1(4) . . ?
O43 Ni1 O41 99.9(4) . 2_766 ?
O43 Ni1 O43 180.0 2_766 . ?
O43 Ni1 O45 98.6(4) . 2_766 ?
O43 Ni1 O45 81.4(4) 2_766 2_766 ?
O43 Ni1 O45 81.4(4) . . ?
O43 Ni1 O45 98.6(4) 2_766 . ?
O45 Ni1 O41 85.7(4) 2_766 . ?
O45 Ni1 O41 94.3(4) 2_766 2_766 ?
O45 Ni1 O41 85.7(4) . 2_766 ?
O45 Ni1 O41 94.3(4) . . ?
O45 Ni1 O45 180.0(6) . 2_766 ?
O25 Ni2 O26 94.7(4) . . ?
O25 Ni2 O30 83.8(4) . . ?
O26 Ni2 O30 176.7(4) . . ?
O27 Ni2 O25 95.3(4) . . ?
O27 Ni2 O26 95.2(4) . . ?
O27 Ni2 O30 82.0(4) . . ?
O27 Ni2 O36 84.2(4) . . ?
O27 Ni2 O40 167.0(4) . . ?
O36 Ni2 O25 168.3(4) . . ?
O36 Ni2 O26 97.0(4) . . ?
O36 Ni2 O30 84.6(4) . . ?
O40 Ni2 O25 83.7(4) . . ?
O40 Ni2 O26 97.7(4) . . ?
O40 Ni2 O30 85.0(4) . . ?
O40 Ni2 O36 94.2(4) . . ?
O52 Ni3 O65 173.3(5) . . ?
O56 Ni3 O52 89.7(5) . . ?
O56 Ni3 O65 91.1(4) . . ?
O57 Ni3 O52 91.1(5) . . ?
O57 Ni3 O56 82.4(4) . . ?
O57 Ni3 O65 82.4(4) . . ?
O58 Ni3 O52 95.6(5) . . ?
O58 Ni3 O56 98.1(4) . . ?
O58 Ni3 O57 173.3(5) . . ?
O58 Ni3 O65 90.9(4) . . ?
O63 Ni3 O52 96.7(5) . . ?
O63 Ni3 O56 173.0(5) . . ?
O63 Ni3 O57 94.5(4) . . ?
O63 Ni3 O58 84.2(4) . . ?
O63 Ni3 O65 82.2(4) . . ?
O27 Ni4 O36 81.6(4) . . ?
O27 Ni4 O38 83.1(4) . . ?
O35 Ni4 O27 84.0(4) . . ?
O35 Ni4 O36 88.9(4) . . ?
O35 Ni4 O38 166.3(4) . . ?
O35 Ni4 N7 98.9(5) . . ?
O35 Ni4 N8 92.5(5) . . ?
O38 Ni4 O36 84.6(4) . . ?
N7 Ni4 O27 98.8(5) . . ?
N7 Ni4 O36 172.2(5) . . ?
N7 Ni4 O38 87.7(5) . . ?
N7 Ni4 N8 83.8(5) . . ?
N8 Ni4 O27 175.9(5) . . ?
N8 Ni4 O36 96.2(5) . . ?
N8 Ni4 O38 100.2(5) . . ?
O44 Ni5 O65 172.0(4) 2_766 . ?
O55 Ni5 O44 89.6(4) . 2_766 ?
O55 Ni5 O59 171.2(4) . . ?
O55 Ni5 O64 82.5(4) . . ?
O55 Ni5 O65 82.6(4) . . ?
O59 Ni5 O44 99.1(4) . 2_766 ?
O59 Ni5 O64 96.7(4) . . ?
O59 Ni5 O65 88.6(4) . . ?
O63 Ni5 O44 98.1(4) . 2_766 ?
O63 Ni5 O55 97.0(4) . . ?
O63 Ni5 O59 82.2(4) . . ?
O63 Ni5 O64 169.7(4) . . ?
O63 Ni5 O65 80.8(4) . . ?
O64 Ni5 O44 92.2(4) . 2_766 ?
O64 Ni5 O65 89.0(4) . . ?
O55 Ni6 O65 83.7(4) . . ?
O55 Ni6 O66 81.9(4) . . ?
O55 Ni6 O67 173.8(4) . . ?
O55 Ni6 O79 97.7(4) . . ?
O57 Ni6 O55 96.6(4) . . ?
O57 Ni6 O65 82.7(4) . . ?
O57 Ni6 O66 172.9(4) . . ?
O57 Ni6 O67 82.2(4) . . ?
O57 Ni6 O79 93.9(5) . . ?
O66 Ni6 O65 90.1(4) . . ?
O66 Ni6 O67 98.5(5) . . ?
O66 Ni6 O79 93.2(4) . . ?
O67 Ni6 O65 90.1(4) . . ?
O67 Ni6 O79 88.5(5) . . ?
O79 Ni6 O65 176.5(4) . . ?
O25 Ni7 O30 86.3(4) . . ?
O25 Ni7 O31 175.5(4) . . ?
O25 Ni7 O32 92.4(4) . . ?
O28 Ni7 O25 94.2(4) . . ?
O28 Ni7 O30 81.0(4) . . ?
O28 Ni7 O31 81.6(4) . . ?
O28 Ni7 O32 92.4(5) . . ?
O28 Ni7 O33 172.1(4) . . ?
O31 Ni7 O30 91.3(4) . . ?
O31 Ni7 O32 89.5(4) . . ?
O32 Ni7 O30 173.1(4) . . ?
O33 Ni7 O25 84.4(4) . . ?
O33 Ni7 O30 91.2(4) . . ?
O33 Ni7 O31 99.5(4) . . ?
O33 Ni7 O32 95.5(5) . . ?
O48 Ni8 O58 170.2(4) 2_766 . ?
O48 Ni8 O59 93.0(4) 2_766 . ?
O48 Ni8 N1 91.9(5) 2_766 . ?
O48 Ni8 N2 90.4(5) 2_766 . ?
O58 Ni8 O59 87.1(4) . . ?
O58 Ni8 N2 89.5(5) . . ?
O59 Ni8 N2 176.6(5) . . ?
O63 Ni8 O48 89.1(4) . 2_766 ?
O63 Ni8 O58 81.3(4) . . ?
O63 Ni8 O59 79.2(4) . . ?
O63 Ni8 N1 179.1(5) . . ?
O63 Ni8 N2 100.6(5) . . ?
N1 Ni8 O58 97.7(5) . . ?
N1 Ni8 O59 100.6(3) . . ?
N1 Ni8 N2 79.5(4) . . ?
O28 Ni9 O29 93.9(4) . . ?
O28 Ni9 O31 80.8(4) . . ?
O28 Ni9 O37 82.3(4) . . ?
O28 Ni9 O46 90.6(4) . . ?
O28 Ni9 O3W 177.4(5) . . ?
O31 Ni9 O29 174.7(4) . . ?
O37 Ni9 O29 91.4(4) . . ?
O37 Ni9 O31 88.2(4) . . ?
O37 Ni9 O46 170.9(4) . . ?
O46 Ni9 O29 83.3(4) . . ?
O46 Ni9 O31 96.4(4) . . ?
O3W Ni9 O29 88.7(5) . . ?
O3W Ni9 O31 96.6(5) . . ?
O3W Ni9 O37 97.3(5) . . ?
O3W Ni9 O46 90.1(5) . . ?
O25 Ni10 O33 80.6(4) . . ?
O25 Ni10 N6 177.8(5) . . ?
O39 Ni10 O25 87.4(4) . . ?
O39 Ni10 O33 165.8(4) . . ?
O39 Ni10 O40 86.4(4) . . ?
O39 Ni10 N6 91.4(5) . . ?
O40 Ni10 O25 83.0(4) . . ?
O40 Ni10 O33 84.7(4) . . ?
O40 Ni10 N6 95.1(4) . . ?
N5 Ni10 O25 97.4(5) . . ?
N5 Ni10 O33 88.0(5) . . ?
N5 Ni10 O39 101.1(5) . . ?
N5 Ni10 O40 172.5(5) . . ?
N5 Ni10 N6 84.6(5) . . ?
N6 Ni10 O33 100.3(5) . . ?
O55 Ni11 O64 79.6(4) . . ?
O55 Ni11 O66 80.7(4) . . ?
O55 Ni11 N3 176.0(6) . . ?
O55 Ni11 N4 105.0(5) . . ?
O55 Ni11 O1W 88.0(5) . . ?
O66 Ni11 O64 86.0(4) . . ?
O66 Ni11 N4 165.2(4) . . ?
O66 Ni11 O1W 89.7(5) . . ?
N3 Ni11 O64 99.5(6) . . ?
N3 Ni11 O66 95.4(6) . . ?
N3 Ni11 N4 78.6(7) . . ?
N3 Ni11 O1W 92.7(7) . . ?
N4 Ni11 O64 81.8(3) . . ?
O1W Ni11 O64 167.3(5) . . ?
O1W Ni11 N4 104.0(4) . . ?
O29 Ni12 O2W 90.0(4) . . ?
O46 Ni12 O29 85.1(4) . . ?
O46 Ni12 O67 177.1(5) . . ?
O46 Ni12 O2W 87.3(5) . . ?
O56 Ni12 O29 171.6(4) . . ?
O56 Ni12 O46 92.3(5) . . ?
O56 Ni12 O67 88.0(5) . . ?
O56 Ni12 O2W 97.8(4) . . ?
O57 Ni12 O29 89.6(4) . . ?
O57 Ni12 O46 95.7(4) . . ?
O57 Ni12 O56 82.7(4) . . ?
O57 Ni12 O67 81.5(4) . . ?
O57 Ni12 O2W 177.0(5) . . ?
O67 Ni12 O29 94.2(4) . . ?
O67 Ni12 O2W 95.6(5) . . ?
O27 Ni13 O30 85.3(4) . . ?
O27 Ni13 O34 93.2(4) . . ?
O27 Ni13 O37 173.3(4) . . ?
O28 Ni13 O27 91.4(4) . . ?
O28 Ni13 O30 81.1(4) . . ?
O28 Ni13 O34 94.9(5) . . ?
O28 Ni13 O37 82.1(4) . . ?
O28 Ni13 O38 173.3(4) . . ?
O34 Ni13 O30 175.7(5) . . ?
O34 Ni13 O37 89.1(4) . . ?
O37 Ni13 O30 92.0(4) . . ?
O38 Ni13 O27 86.2(4) . . ?
O38 Ni13 O30 92.4(4) . . ?
O38 Ni13 O34 91.5(5) . . ?
O38 Ni13 O37 100.0(4) . . ?
O54 Ni14 O54 180.0 2_765 . ?
N9 Ni14 O54 91.6(7) . 2_765 ?
N9 Ni14 O54 88.4(7) 2_765 2_765 ?
N9 Ni14 O54 88.4(7) . . ?
N9 Ni14 O54 91.6(7) 2_765 . ?
N9 Ni14 N9 180.0(8) 2_765 . ?
N9 Ni14 N10 84.8(7) 2_765 2_765 ?
N9 Ni14 N10 95.2(7) 2_765 . ?
N9 Ni14 N10 84.8(7) . . ?
N9 Ni14 N10 95.2(7) . 2_765 ?
N10 Ni14 O54 92.5(7) 2_765 . ?
N10 Ni14 O54 87.5(7) 2_765 2_765 ?
N10 Ni14 O54 87.5(7) . . ?
N10 Ni14 O54 92.5(7) . 2_765 ?
N10 Ni14 N10 180.0 2_765 . ?
O30 P1 O93 110.3(6) . . ?
O30 P1 O94 110.5(6) . . ?
O30 P1 O95 110.3(6) . . ?
O93 P1 O94 109.2(6) . . ?
O93 P1 O95 107.7(6) . . ?
O94 P1 O95 108.9(6) . . ?
O60 P2 O70 108.1(6) . . ?
O65 P2 O60 110.7(6) . . ?
O65 P2 O70 110.8(6) . . ?
O65 P2 O72 109.4(6) . . ?
O72 P2 O60 108.7(6) . . ?
O72 P2 O70 109.1(6) . . ?
O53 Na1 O20 160.3(6) . 2_665 ?
O87 Na1 O20 115.7(5) 1_455 2_665 ?
O87 Na1 O53 81.5(5) 1_455 . ?
O87 Na1 O4W 145.6(7) 1_455 . ?
O4W Na1 O20 89.0(5) . 2_665 ?
O4W Na1 O53 80.0(5) . . ?
O14W Na1 O20 120.9(8) . 2_665 ?
O14W Na1 O53 70.2(7) . . ?
O14W Na1 O87 77.6(8) . 1_455 ?
O14W Na1 O4W 68.9(8) . . ?
O5 Na2 W15 30.3(3) . . ?
O5 Na2 O84 76.7(5) . 1_445 ?
O18 Na2 W15 31.0(3) . . ?
O18 Na2 O5 55.4(4) . . ?
O18 Na2 O84 132.1(5) . 1_445 ?
O18 Na2 O12W 97.6(8) . . ?
O84 Na2 W15 103.4(4) 1_445 . ?
O12W Na2 W15 122.7(7) . . ?
O12W Na2 O5 152.4(8) . . ?
O12W Na2 O84 129.9(8) . 1_445 ?
W13 O1 W7 125.2(6) . . ?
W3 O2 W7 149.1(6) . . ?
W17 O3 W3 124.6(6) . . ?
W5 O4 W7 125.8(6) . . ?
W11 O5 Na2 110.5(5) . . ?
W15 O5 W11 125.0(6) . . ?
W15 O5 Na2 99.1(5) . . ?
W11 O6 W4 123.5(6) . . ?
W18 O7 W3 126.1(6) . . ?
W17 O8 W11 148.9(7) . . ?
W5 O9 W4 148.4(6) . . ?
W13 O10 W5 126.9(6) . . ?
W13 O11 W15 152.2(7) . . ?
W15 O12 W4 125.8(6) . . ?
W18 O14 W17 126.3(6) . . ?
W15 O18 Na2 99.8(5) . . ?
W18 O18 W15 153.0(7) . . ?
W18 O18 Na2 106.0(5) . . ?
W13 O19 W18 151.7(7) . . ?
W13 O20 Na1 107.4(6) . 2_665 ?
Sb2 O25 Ni2 132.3(5) . . ?
Sb2 O25 Ni7 110.8(5) . . ?
Sb2 O25 Ni10 115.2(5) . . ?
Ni2 O25 Ni10 95.1(4) . . ?
Ni7 O25 Ni2 99.4(4) . . ?
Ni7 O25 Ni10 98.1(4) . . ?
W1 O26 W2 104.1(4) . . ?
W1 O26 Ni2 125.6(5) . . ?
W2 O26 Ni2 127.6(5) . . ?
Sb1 O27 Ni2 130.1(5) . . ?
Sb1 O27 Ni4 115.7(5) . . ?
Sb1 O27 Ni13 111.2(5) . . ?
Ni2 O27 Ni4 97.0(4) . . ?
Ni13 O27 Ni2 101.1(4) . . ?
Ni13 O27 Ni4 95.7(4) . . ?
Ni7 O28 Ni13 103.7(5) . . ?
Ni9 O28 Ni7 101.0(5) . . ?
Ni9 O28 Ni13 99.0(5) . . ?
W16 O29 Ni9 125.3(5) . . ?
W16 O29 Ni12 126.7(5) . . ?
Ni12 O29 Ni9 95.3(4) . . ?
Ni7 O30 Ni2 90.4(4) . . ?
Ni13 O30 Ni2 91.6(4) . . ?
Ni13 O30 Ni7 94.2(4) . . ?
P1 O30 Ni2 127.6(6) . . ?
P1 O30 Ni7 121.9(6) . . ?
P1 O30 Ni13 121.9(6) . . ?
W3 O31 Ni7 132.9(5) . . ?
W3 O31 Ni9 127.0(5) . . ?
Ni7 O31 Ni9 95.6(4) . . ?
W23 O32 Ni7 128.7(6) . . ?
W17 O33 Ni7 132.8(6) . . ?
W17 O33 Ni10 126.9(6) . . ?
Ni7 O33 Ni10 96.8(4) . . ?
W16 O34 Ni13 129.2(6) . . ?
W1 O35 Ni4 151.0(6) . . ?
W4 O36 Ni2 137.6(6) . . ?
W4 O36 Ni4 125.2(5) . . ?
Ni2 O36 Ni4 94.9(4) . . ?
W7 O37 Ni9 128.1(6) . . ?
W7 O37 Ni13 132.1(6) . . ?
Ni13 O37 Ni9 95.3(4) . . ?
W5 O38 Ni4 130.1(6) . . ?
W5 O38 Ni13 131.5(6) . . ?
Ni13 O38 Ni4 94.6(4) . . ?
W2 O39 Ni10 148.7(6) . . ?
W11 O40 Ni2 138.2(6) . . ?
W11 O40 Ni10 124.3(6) . . ?
Ni2 O40 Ni10 95.8(5) . . ?
W9 O41 W1 94.4(4) . . ?
Sb1 O41 W1 124.1(5) . . ?
Sb1 O41 W9 107.7(4) . . ?
Sb1 O41 Ni1 128.2(5) . . ?
Ni1 O41 W1 96.8(4) . . ?
Ni1 O41 W9 98.3(4) . . ?
Sb1 O42 Sb2 133.8(5) . . ?
W2 O43 W1 101.6(4) . . ?
W2 O43 Ni1 105.4(5) . . ?
Ni1 O43 W1 106.7(5) . . ?
W2 O44 Ni5 144.4(6) . 2_766 ?
W2 O45 W9 93.8(4) . 2_766 ?
Sb2 O45 W2 129.3(5) . . ?
Sb2 O45 W9 109.7(4) . 2_766 ?
Sb2 O45 Ni1 122.7(5) . . ?
Ni1 O45 W2 95.8(4) . . ?
Ni1 O45 W9 98.6(4) . 2_766 ?
W23 O46 Ni9 124.2(6) . . ?
W23 O46 Ni12 123.3(6) . . ?
Ni12 O46 Ni9 96.2(4) . . ?
W9 O47 W1 117.3(5) . . ?
W1 O48 Ni8 145.1(6) . 2_766 ?
W2 O49 W9 117.4(5) 2_766 . ?
W23 O52 Ni3 128.9(6) . . ?
W23 O53 Na1 137.0(7) . . ?
W16 O54 Ni14 168.1(8) . . ?
Ni5 O55 Ni6 102.0(5) . . ?
Ni5 O55 Ni11 101.6(5) . . ?
Ni6 O55 Ni11 98.7(4) . . ?
W6 O56 Ni3 133.5(6) . . ?
W6 O56 Ni12 126.5(6) . . ?
Ni12 O56 Ni3 96.1(4) . . ?
Ni3 O57 Ni12 97.8(5) . . ?
Ni6 O57 Ni3 102.5(5) . . ?
Ni6 O57 Ni12 99.1(5) . . ?
W14 O58 Ni3 134.2(6) . . ?
W14 O58 Ni8 127.2(5) . . ?
Ni3 O58 Ni8 95.1(4) . . ?
W10 O59 Ni5 135.1(6) . . ?
W10 O59 Ni8 124.2(6) . . ?
Ni5 O59 Ni8 95.4(4) . . ?
W6 O60 W19 88.1(3) . . ?
W14 O60 W6 88.4(4) . . ?
W14 O60 W19 88.3(3) . . ?
P2 O60 W6 126.5(6) . . ?
P2 O60 W14 126.3(6) . . ?
P2 O60 W19 126.7(6) . . ?
W19 O61 W14 127.5(6) . . ?
W19 O62 W22 152.8(7) . . ?
Ni3 O63 Ni5 104.2(5) . . ?
Ni3 O63 Ni8 97.7(5) . . ?
Ni5 O63 Ni8 102.0(5) . . ?
W8 O64 Ni5 134.0(6) . . ?
W8 O64 Ni11 126.4(6) . . ?
Ni5 O64 Ni11 95.3(5) . . ?
Ni3 O65 Ni5 92.6(4) . . ?
Ni3 O65 Ni6 92.3(4) . . ?
Ni6 O65 Ni5 91.4(4) . . ?
P2 O65 Ni3 122.9(6) . . ?
P2 O65 Ni5 125.2(6) . . ?
P2 O65 Ni6 123.1(6) . . ?
W20 O66 Ni6 134.3(6) . . ?
W20 O66 Ni11 125.4(6) . . ?
Ni6 O66 Ni11 97.3(5) . . ?
W12 O67 Ni6 133.2(6) . . ?
W12 O67 Ni12 127.0(6) . . ?
Ni12 O67 Ni6 96.3(5) . . ?
W22 O68 W8 126.6(6) . . ?
W21 O69 W12 126.8(6) . . ?
W12 O70 W21 88.8(4) . . ?
W20 O70 W12 89.5(4) . . ?
W20 O70 W21 88.3(3) . . ?
P2 O70 W12 126.0(6) . . ?
P2 O70 W20 125.7(6) . . ?
P2 O70 W21 126.5(6) . . ?
W6 O71 W14 124.1(6) . . ?
W8 O72 W10 89.4(4) . . ?
W8 O72 W22 88.7(3) . . ?
W10 O72 W22 88.5(3) . . ?
P2 O72 W8 125.9(6) . . ?
P2 O72 W10 125.6(6) . . ?
P2 O72 W22 126.7(6) . . ?
W10 O73 W14 150.3(6) . . ?
W8 O74 W20 148.9(7) . . ?
W22 O75 W10 126.5(6) . . ?
W6 O76 W12 147.9(7) . . ?
W21 O77 W20 124.8(6) . . ?
W8 O78 W10 124.1(6) . . ?
W16 O79 Ni6 127.3(6) . . ?
W19 O80 W6 126.1(6) . . ?
W19 O81 W21 151.9(7) . . ?
W21 O82 W22 152.5(7) . . ?
W22 O84 Na2 107.7(6) . 1_665 ?
W20 O87 Na1 154.7(7) . 1_655 ?
W12 O88 W20 122.9(6) . . ?
W5 O93 W13 88.3(3) . . ?
W7 O93 W5 89.2(4) . . ?
W7 O93 W13 88.3(3) . . ?
P1 O93 W5 126.6(6) . . ?
P1 O93 W7 126.4(6) . . ?
P1 O93 W13 125.8(6) . . ?
W3 O94 W17 89.3(4) . . ?
W3 O94 W18 88.2(3) . . ?
W17 O94 W18 88.4(3) . . ?
P1 O94 W3 126.3(6) . . ?
P1 O94 W17 126.2(6) . . ?
P1 O94 W18 126.2(6) . . ?
W4 O95 W11 89.2(3) . . ?
W4 O95 W15 90.6(3) . . ?
W11 O95 W15 89.2(3) . . ?
P1 O95 W4 124.5(6) . . ?
P1 O95 W11 123.9(6) . . ?
P1 O95 W15 128.0(6) . . ?
Ni8 N1 H1A 109.4 . . ?
Ni8 N1 H1B 109.4 . . ?
H1A N1 H1B 108.4 . . ?
C1 N1 Ni8 109.7(8) . . ?
C1 N1 H1A 110.0 . . ?
C1 N1 H1B 109.9 . . ?
Ni8 N2 H2A 106.5 . . ?
Ni8 N2 H2B 107.7 . . ?
H2A N2 H2B 107.5 . . ?
C2 N2 Ni8 112.1(9) . . ?
C2 N2 H2A 135.7 . . ?
C2 N2 H2B 81.0 . . ?
C2A N2 Ni8 119.3(10) . . ?
C2A N2 H2A 113.5 . . ?
C2A N2 H2B 101.6 . . ?
C2A N2 C2 25.8(14) . . ?
Ni11 N3 H3A 111.5 . . ?
Ni11 N3 H3B 111.5 . . ?
H3A N3 H3B 109.3 . . ?
C5 N3 Ni11 101.2(15) . . ?
C5 N3 H3A 111.5 . . ?
C5 N3 H3B 111.5 . . ?
Ni11 N4 H4A 111.1 . . ?
Ni11 N4 H4B 103.4 . . ?
H4A N4 H4B 109.5 . . ?
C4 N4 Ni11 108.8(13) . . ?
C4 N4 H4A 116.2 . . ?
C4 N4 H4B 106.9 . . ?
Ni10 N5 H5A 110.2 . . ?
Ni10 N5 H5B 110.8 . . ?
H5A N5 H5B 108.5 . . ?
C10 N5 Ni10 103.8(11) . . ?
C10 N5 H5A 112.3 . . ?
C10 N5 H5B 111.3 . . ?
Ni10 N6 H6A 110.8 . . ?
Ni10 N6 H6B 110.8 . . ?
H6A N6 H6B 108.9 . . ?
C11 N6 Ni10 104.8(11) . . ?
C11 N6 H6A 110.8 . . ?
C11 N6 H6B 110.8 . . ?
Ni4 N7 H7A 110.2 . . ?
Ni4 N7 H7B 110.2 . . ?
H7A N7 H7B 108.5 . . ?
C7 N7 Ni4 107.8(12) . . ?
C7 N7 H7A 110.2 . . ?
C7 N7 H7B 110.2 . . ?
Ni4 N8 H8A 110.1 . . ?
Ni4 N8 H8B 110.1 . . ?
H8A N8 H8B 108.4 . . ?
C8 N8 Ni4 108.2(12) . . ?
C8 N8 H8A 110.1 . . ?
C8 N8 H8B 110.1 . . ?
Ni14 N9 H9A 110.5 . . ?
Ni14 N9 H9B 110.5 . . ?
H9A N9 H9B 108.7 . . ?
C13 N9 Ni14 106.1(13) . . ?
C13 N9 H9A 110.5 . . ?
C13 N9 H9B 110.5 . . ?
Ni14 N10 H10A 110.6 . . ?
Ni14 N10 H10B 110.6 . . ?
H10A N10 H10B 108.7 . . ?
C14 N10 Ni14 105.8(14) . . ?
C14 N10 H10A 110.6 . . ?
C14 N10 H10B 110.6 . . ?
N1 C1 H1BC 107.0 . . ?
N1 C1 H1BD 107.0 . . ?
N1 C1 H1AA 105.6 . . ?
N1 C1 H1AB 105.6 . . ?
N1 C1 C2 121.1(7) . . ?
H1BC C1 H1BD 106.8 . . ?
H1BC C1 H1AA 131.5 . . ?
H1BC C1 H1AB 30.2 . . ?
H1BD C1 H1AA 28.3 . . ?
H1BD C1 H1AB 78.7 . . ?
H1AA C1 H1AB 106.1 . . ?
C2 C1 H1BC 107.0 . . ?
C2 C1 H1BD 107.0 . . ?
C2 C1 H1AA 84.9 . . ?
C2 C1 H1AB 127.2 . . ?
C2A C1 N1 126.9(7) . . ?
C2A C1 H1BC 81.7 . . ?
C2A C1 H1BD 120.5 . . ?
C2A C1 H1AA 105.6 . . ?
C2A C1 H1AB 105.6 . . ?
C2A C1 C2 25.8(13) . . ?
N2 C2 C1 102.9(10) . . ?
N2 C2 H2 110.6 . . ?
N2 C2 C3 145.5(12) . . ?
C1 C2 H2 104.4 . . ?
C1 C2 C3 93.4(6) . . ?
C2A C2 N2 77.0(7) . . ?
C2A C2 C1 76.5(13) . . ?
C2A C2 H2 171.6 . . ?
C2A C2 C3 77.7(7) . . ?
C3 C2 H2 94.0 . . ?
N2 C2A H2AA 97.7 . . ?
N2 C2A C3 145.6(12) . . ?
C1 C2A N2 103.3(9) . . ?
C1 C2A H2AA 93.1 . . ?
C1 C2A C3 93.6(6) . . ?
C2 C2A N2 77.2(7) . . ?
C2 C2A C1 77.7(12) . . ?
C2 C2A H2AA 168.0 . . ?
C2 C2A C3 77.5(7) . . ?
C3 C2A H2AA 111.2 . . ?
C2 C3 C2A 24.8(13) . . ?
C2 C3 H3C 106.2 . . ?
C2 C3 H3D 113.4 . . ?
C2 C3 H3E 108.8 . . ?
C2A C3 H3C 83.5 . . ?
C2A C3 H3D 132.4 . . ?
C2A C3 H3E 108.4 . . ?
H3C C3 H3D 109.5 . . ?
H3C C3 H3E 109.5 . . ?
H3D C3 H3E 109.5 . . ?
N4 C4 H4 94.0 . . ?
N4 C4 C5 110.0(17) . . ?
N4 C4 C6 155.4(15) . . ?
C5 C4 H4 94.0 . . ?
C5 C4 C6 92.6(8) . . ?
C6 C4 H4 94.0 . . ?
N3 C5 C4 108.3(16) . . ?
N3 C5 H5C 110.0 . . ?
N3 C5 H5D 110.0 . . ?
C4 C5 H5C 110.0 . . ?
C4 C5 H5D 110.0 . . ?
H5C C5 H5D 108.4 . . ?
C4 C6 H6C 107.9 . . ?
C4 C6 H6D 109.7 . . ?
C4 C6 H6E 110.7 . . ?
H6C C6 H6D 109.5 . . ?
H6C C6 H6E 109.5 . . ?
H6D C6 H6E 109.5 . . ?
N7 C7 H7C 110.1 . . ?
N7 C7 H7D 110.1 . . ?
H7C C7 H7D 108.4 . . ?
C8 C7 N7 108.0(18) . . ?
C8 C7 H7C 110.1 . . ?
C8 C7 H7D 110.1 . . ?
N8 C8 C7 111.3(18) . . ?
N8 C8 H8 109.4 . . ?
N8 C8 C9 108.8(17) . . ?
C7 C8 H8 109.4 . . ?
C7 C8 C9 108.5(18) . . ?
C9 C8 H8 109.4 . . ?
C8 C9 H9C 109.5 . . ?
C8 C9 H9D 109.5 . . ?
C8 C9 H9E 109.5 . . ?
H9C C9 H9D 109.5 . . ?
H9C C9 H9E 109.5 . . ?
H9D C9 H9E 109.5 . . ?
N5 C10 H10 113.5 . . ?
C11 C10 N5 111(2) . . ?
C11 C10 H10 113.5 . . ?
C11 C10 C12 96.5(17) . . ?
C12 C10 N5 108.0(18) . . ?
C12 C10 H10 113.5 . . ?
N6 C11 H11A 110.8 . . ?
N6 C11 H11B 110.8 . . ?
C10 C11 N6 105.0(11) . . ?
C10 C11 H11A 110.8 . . ?
C10 C11 H11B 110.8 . . ?
H11A C11 H11B 108.8 . . ?
C10 C12 H12A 109.5 . . ?
C10 C12 H12B 109.1 . . ?
C10 C12 H12C 109.8 . . ?
H12A C12 H12B 109.5 . . ?
H12A C12 H12C 109.5 . . ?
H12B C12 H12C 109.5 . . ?
N9 C13 H13A 112.6 . . ?
N9 C13 H13B 106.0 . . ?
N9 C13 C14 105.6(11) . . ?
H13A C13 H13B 110.0 . . ?
C14 C13 H13A 112.2 . . ?
C14 C13 H13B 110.2 . . ?
N10 C14 C13 109.0(15) . . ?
N10 C14 H14 91.7 . . ?
N10 C14 C15 155.2(14) . . ?
C13 C14 H14 91.7 . . ?
C15 C14 C13 95.4(9) . . ?
C15 C14 H14 91.7 . . ?
C14 C15 H15A 115.0 . . ?
C14 C15 H15B 106.5 . . ?
C14 C15 H15C 106.8 . . ?
H15A C15 H15B 109.5 . . ?
H15A C15 H15C 109.5 . . ?
H15B C15 H15C 109.5 . . ?

loop_
_geom_bond_atom_site_label_1
_geom_bond_atom_site_label_2
_geom_bond_distance
_geom_bond_site_symmetry_2
_geom_bond_publ_flag
W1 O26 1.994(10) . ?
W1 O35 1.743(10) . ?
W1 O41 2.259(10) . ?
W1 O43 2.046(10) . ?
W1 O47 1.943(10) . ?
W1 O48 1.743(11) . ?
W2 O26 1.997(10) . ?
W2 O39 1.766(10) . ?
W2 O43 2.015(10) . ?
W2 O44 1.749(10) . ?
W2 O45 2.268(10) . ?
W2 O49 1.936(10) 2_766 ?
W3 O2 1.916(11) . ?
W3 O3 1.950(11) . ?
W3 O7 1.973(12) . ?
W3 O17 1.709(11) . ?
W3 O31 1.807(10) . ?
W3 O94 2.427(11) . ?
W4 O6 1.942(11) . ?
W4 O9 1.912(11) . ?
W4 O12 2.003(10) . ?
W4 O22 1.695(12) . ?
W4 O36 1.815(10) . ?
W4 O95 2.402(10) . ?
W5 O4 1.895(11) . ?
W5 O9 1.908(11) . ?
W5 O10 1.986(10) . ?
W5 O13 1.721(11) . ?
W5 O38 1.810(11) . ?
W5 O93 2.440(11) . ?
W6 O56 1.831(11) . ?
W6 O60 2.467(11) . ?
W6 O71 1.921(11) . ?
W6 O76 1.904(12) . ?
W6 O80 1.983(12) . ?
W6 O90 1.723(12) . ?
W7 O1 1.982(11) . ?
W7 O2 1.917(11) . ?
W7 O4 1.932(11) . ?
W7 O15 1.700(13) . ?
W7 O37 1.814(10) . ?
W7 O93 2.414(10) . ?
W8 O64 1.791(12) . ?
W8 O68 1.978(12) . ?
W8 O72 2.429(11) . ?
W8 O74 1.918(12) . ?
W8 O78 1.924(12) . ?
W8 O89 1.736(12) . ?
W9 O41 2.247(10) . ?
W9 O45 2.283(10) 2_766 ?
W9 O47 1.928(11) . ?
W9 O49 1.954(10) . ?
W9 O50 1.735(11) . ?
W9 O51 1.728(11) . ?
W10 O59 1.805(10) . ?
W10 O72 2.434(11) . ?
W10 O73 1.891(11) . ?
W10 O75 2.011(12) . ?
W10 O78 1.949(12) . ?
W10 O92 1.685(12) . ?
W11 O5 1.995(11) . ?
W11 O6 1.913(11) . ?
W11 O8 1.922(12) . ?
W11 O16 1.705(11) . ?
W11 O40 1.829(11) . ?
W11 O95 2.432(10) . ?
W12 O67 1.834(11) . ?
W12 O69 1.977(12) . ?
W12 O70 2.429(11) . ?
W12 O76 1.935(12) . ?
W12 O88 1.930(11) . ?
W12 O91 1.609(12) . ?
W13 O1 1.898(11) . ?
W13 O10 1.887(11) . ?
W13 O11 1.886(12) . ?
W13 O19 1.915(12) . ?
W13 O20 1.709(11) . ?
W13 O93 2.533(10) . ?
W14 O58 1.822(10) . ?
W14 O60 2.425(11) . ?
W14 O61 1.962(12) . ?
W14 O71 1.941(11) . ?
W14 O73 1.927(11) . ?
W14 O86 1.716(12) . ?
W15 Na2 3.684(10) . ?
W15 O5 1.885(12) . ?
W15 O11 1.924(12) . ?
W15 O12 1.889(11) . ?
W15 O18 1.928(12) . ?
W15 O24 1.715(13) . ?
W15 O95 2.472(10) . ?
W16 O29 1.766(10) . ?
W16 O34 1.759(11) . ?
W16 O54 1.730(14) . ?
W16 O79 1.746(11) . ?
W17 O3 1.904(11) . ?
W17 O8 1.903(12) . ?
W17 O14 1.979(11) . ?
W17 O21 1.705(12) . ?
W17 O33 1.808(11) . ?
W17 O94 2.427(11) . ?
W18 O7 1.892(12) . ?
W18 O14 1.889(12) . ?
W18 O18 1.910(12) . ?
W18 O19 1.917(12) . ?
W18 O23 1.695(12) . ?
W18 O94 2.524(10) . ?
W19 O60 2.511(11) . ?
W19 O61 1.874(12) . ?
W19 O62 1.910(12) . ?
W19 O80 1.899(12) . ?
W19 O81 1.894(12) . ?
W19 O83 1.697(12) . ?
W20 O66 1.825(12) . ?
W20 O70 2.422(11) . ?
W20 O74 1.919(12) . ?
W20 O77 1.985(12) . ?
W20 O87 1.727(13) . ?
W20 O88 1.958(11) . ?
W21 O69 1.898(12) . ?
W21 O70 2.520(11) . ?
W21 O77 1.900(12) . ?
W21 O81 1.921(13) . ?
W21 O82 1.907(12) . ?
W21 O85 1.714(13) . ?
W22 O62 1.908(12) . ?
W22 O68 1.893(13) . ?
W22 O72 2.520(10) . ?
W22 O75 1.860(13) . ?
W22 O82 1.922(12) . ?
W22 O84 1.704(12) . ?
W23 O32 1.776(12) . ?
W23 O46 1.822(11) . ?
W23 O52 1.738(12) . ?
W23 O53 1.704(13) . ?
Sb1 O27 1.969(10) . ?
Sb1 O41 1.982(10) . ?
Sb1 O42 1.972(10) . ?
Sb2 O25 1.962(10) . ?
Sb2 O42 1.986(10) . ?
Sb2 O45 1.991(10) . ?
Ni1 O41 2.108(10) . ?
Ni1 O41 2.108(10) 2_766 ?
Ni1 O43 2.026(10) . ?
Ni1 O43 2.026(10) 2_766 ?
Ni1 O45 2.061(10) . ?
Ni1 O45 2.061(10) 2_766 ?
Ni2 O25 2.060(10) . ?
Ni2 O26 2.089(10) . ?
Ni2 O27 2.054(10) . ?
Ni2 O30 2.262(10) . ?
Ni2 O36 2.060(11) . ?
Ni2 O40 2.059(11) . ?
Ni3 O52 2.083(12) . ?
Ni3 O56 2.065(10) . ?
Ni3 O57 2.021(11) . ?
Ni3 O58 2.017(10) . ?
Ni3 O63 2.015(10) . ?
Ni3 O65 2.172(11) . ?
Ni4 O27 2.080(10) . ?
Ni4 O35 2.000(10) . ?
Ni4 O36 2.142(10) . ?
Ni4 O38 2.121(11) . ?
Ni4 N7 2.049(15) . ?
Ni4 N8 2.070(13) . ?
Ni5 O44 2.111(10) 2_766 ?
Ni5 O55 2.023(10) . ?
Ni5 O59 2.074(11) . ?
Ni5 O63 2.018(11) . ?
Ni5 O64 2.078(12) . ?
Ni5 O65 2.228(11) . ?
Ni6 O55 2.033(11) . ?
Ni6 O57 2.003(11) . ?
Ni6 O65 2.176(11) . ?
Ni6 O66 2.036(12) . ?
Ni6 O67 2.061(11) . ?
Ni6 O79 2.068(11) . ?
Ni7 O25 2.058(10) . ?
Ni7 O28 2.002(11) . ?
Ni7 O30 2.166(11) . ?
Ni7 O31 2.059(10) . ?
Ni7 O32 2.065(11) . ?
Ni7 O33 2.026(11) . ?
Ni8 O48 2.036(11) 2_766 ?
Ni8 O58 2.114(11) . ?
Ni8 O59 2.182(11) . ?
Ni8 O63 2.034(11) . ?
Ni8 N1 2.084(15) . ?
Ni8 N2 2.188(16) . ?
Ni9 O28 1.994(10) . ?
Ni9 O29 2.109(10) . ?
Ni9 O31 2.101(10) . ?
Ni9 O37 2.069(11) . ?
Ni9 O46 2.080(11) . ?
Ni9 O3W 2.038(13) . ?
Ni10 O25 2.085(10) . ?
Ni10 O33 2.156(11) . ?
Ni10 O39 2.040(10) . ?
Ni10 O40 2.063(12) . ?
Ni10 N5 2.028(12) . ?
Ni10 N6 2.092(15) . ?
Ni11 O55 2.039(10) . ?
Ni11 O64 2.182(11) . ?
Ni11 O66 2.080(12) . ?
Ni11 N3 2.073(18) . ?
Ni11 N4 2.16(2) . ?
Ni11 O1W 2.109(14) . ?
Ni12 O29 2.061(10) . ?
Ni12 O46 2.057(11) . ?
Ni12 O56 2.043(10) . ?
Ni12 O57 2.031(11) . ?
Ni12 O67 2.061(11) . ?
Ni12 O2W 2.093(12) . ?
Ni13 O27 2.041(10) . ?
Ni13 O28 2.016(11) . ?
Ni13 O30 2.145(10) . ?
Ni13 O34 2.046(12) . ?
Ni13 O37 2.055(11) . ?
Ni13 O38 2.038(11) . ?
Ni14 O54 2.112(14) . ?
Ni14 O54 2.112(14) 2_765 ?
Ni14 N9 2.070(19) . ?
Ni14 N9 2.070(19) 2_765 ?
Ni14 N10 2.07(2) . ?
Ni14 N10 2.07(2) 2_765 ?
P1 O30 1.526(11) . ?
P1 O93 1.530(11) . ?
P1 O94 1.536(11) . ?
P1 O95 1.547(11) . ?
P2 O60 1.529(11) . ?
P2 O65 1.526(11) . ?
P2 O70 1.535(12) . ?
P2 O72 1.527(11) . ?
Na1 O20 2.930(17) 2_665 ?
Na1 O53 2.808(16) . ?
Na1 O87 2.766(16) 1_455 ?
Na1 O4W 2.79(2) . ?
Na1 O14W 2.32(3) . ?
Na2 O5 2.882(16) . ?
Na2 O18 2.830(15) . ?
Na2 O84 2.897(17) 1_445 ?
Na2 O12W 2.84(3) . ?
O20 Na1 2.930(16) 2_665 ?
O44 Ni5 2.111(10) 2_766 ?
O45 W9 2.283(10) 2_766 ?
O48 Ni8 2.036(11) 2_766 ?
O49 W2 1.936(10) 2_766 ?
O84 Na2 2.897(17) 1_665 ?
O87 Na1 2.766(16) 1_655 ?
N1 H1A 0.9699 . ?
N1 H1B 0.9702 . ?
N1 C1 1.4803(10) . ?
N2 H2A 0.9695 . ?
N2 H2B 0.9704 . ?
N2 C2 1.4811(10) . ?
N2 C2A 1.4802(10) . ?
N3 H3A 0.9700 . ?
N3 H3B 0.9700 . ?
N3 C5 1.4698(10) . ?
N4 H4A 0.9700 . ?
N4 H4B 0.9704 . ?
N4 C4 1.4806(10) . ?
N5 H5A 0.9697 . ?
N5 H5B 0.9696 . ?
N5 C10 1.48(3) . ?
N6 H6A 0.9700 . ?
N6 H6B 0.9700 . ?
N6 C11 1.4697(10) . ?
N7 H7A 0.9700 . ?
N7 H7B 0.9700 . ?
N7 C7 1.49(3) . ?
N8 H8A 0.9700 . ?
N8 H8B 0.9700 . ?
N8 C8 1.47(3) . ?
N9 H9A 0.9700 . ?
N9 H9B 0.9700 . ?
N9 C13 1.4699(10) . ?
N10 H10A 0.9700 . ?
N10 H10B 0.9700 . ?
N10 C14 1.48(2) . ?
C1 H1BC 0.9700 . ?
C1 H1BD 0.9700 . ?
C1 H1AA 0.9700 . ?
C1 H1AB 0.9700 . ?
C1 C2 1.485(9) . ?
C1 C2A 1.478(9) . ?
C2 H2 0.9803 . ?
C2 C2A 0.66(3) . ?
C2 C3 1.5403(10) . ?
C2A H2AA 0.9803 . ?
C2A C3 1.5410(10) . ?
C3 H3C 0.9600 . ?
C3 H3D 0.9602 . ?
C3 H3E 0.9598 . ?
C4 H4 0.9800 . ?
C4 C5 1.514(10) . ?
C4 C6 1.5405(10) . ?
C5 H5C 0.9700 . ?
C5 H5D 0.9700 . ?
C6 H6C 0.9600 . ?
C6 H6D 0.9599 . ?
C6 H6E 0.9599 . ?
C7 H7C 0.9700 . ?
C7 H7D 0.9700 . ?
C7 C8 1.48(3) . ?
C8 H8 0.9800 . ?
C8 C9 1.511(10) . ?
C9 H9C 0.9600 . ?
C9 H9D 0.9600 . ?
C9 H9E 0.9600 . ?
C10 H10 0.9800 . ?
C10 C11 1.45(4) . ?
C10 C12 1.501(10) . ?
C11 H11A 0.9700 . ?
C11 H11B 0.9700 . ?
C12 H12A 0.9599 . ?
C12 H12B 0.9599 . ?
C12 H12C 0.9600 . ?
C13 H13A 0.9701 . ?
C13 H13B 0.9701 . ?
C13 C14 1.539(10) . ?
C14 H14 0.9800 . ?
C14 C15 1.5402(10) . ?
C15 H15A 0.9599 . ?
C15 H15B 0.9599 . ?
C15 H15C 0.9600 . ?

loop_
_geom_torsion_atom_site_label_1
_geom_torsion_atom_site_label_2
_geom_torsion_atom_site_label_3
_geom_torsion_atom_site_label_4
_geom_torsion
_geom_torsion_site_symmetry_1
_geom_torsion_site_symmetry_2
_geom_torsion_site_symmetry_3
_geom_torsion_site_symmetry_4
_geom_torsion_publ_flag
Ni4 N7 C7 C8 -42.0(18) . . . . ?
Ni4 N8 C8 C7 -33.6(18) . . . . ?
Ni4 N8 C8 C9 86.0(17) . . . . ?
Ni8 N1 C1 C2 17.6(14) . . . . ?
Ni8 N1 C1 C2A -12.9(15) . . . . ?
Ni8 N2 C2 C1 39.4(14) . . . . ?
Ni8 N2 C2 C2A 112.0(11) . . . . ?
Ni8 N2 C2 C3 155.6(17) . . . . ?
Ni8 N2 C2A C1 -6.3(14) . . . . ?
Ni8 N2 C2A C2 -80.2(12) . . . . ?
Ni8 N2 C2A C3 -123.8(17) . . . . ?
Ni10 N5 C10 C11 46.1(15) . . . . ?
Ni10 N5 C10 C12 150.5(17) . . . . ?
Ni10 N6 C11 C10 45(2) . . . . ?
Ni11 N3 C5 C4 -61.3(18) . . . . ?
Ni11 N4 C4 C5 -3.2(15) . . . . ?
Ni11 N4 C4 C6 -159(3) . . . . ?
Ni14 N9 C13 C14 -46.5(18) . . . . ?
Ni14 N10 C14 C13 -40(2) . . . . ?
Ni14 N10 C14 C15 150(5) . . . . ?
Na2 W15 O5 W11 -123.1(9) . . . . ?
Na2 W15 O12 W4 -79.4(8) . . . . ?
O1 W7 O37 Ni9 -120.2(11) . . . . ?
O1 W7 O37 Ni13 30.3(17) . . . . ?
O1 W13 O10 W5 67.4(8) . . . . ?
O1 W13 O11 W15 38(2) . . . . ?
O1 W13 O20 Na1 -13.3(6) . . . 2_665 ?
O2 W3 O31 Ni7 -113.6(8) . . . . ?
O2 W3 O31 Ni9 36.9(7) . . . . ?
O2 W7 O37 Ni9 -36.9(7) . . . . ?
O2 W7 O37 Ni13 113.5(8) . . . . ?
O3 W3 O31 Ni7 41.7(8) . . . . ?
O3 W3 O31 Ni9 -167.9(7) . . . . ?
O3 W17 O33 Ni7 -41.1(8) . . . . ?
O3 W17 O33 Ni10 165.3(7) . . . . ?
O4 W5 O38 Ni4 -166.2(7) . . . . ?
O4 W5 O38 Ni13 41.9(8) . . . . ?
O4 W7 O37 Ni9 167.1(7) . . . . ?
O4 W7 O37 Ni13 -42.5(8) . . . . ?
O5 W11 O40 Ni2 -35.4(18) . . . . ?
O5 W11 O40 Ni10 125.9(11) . . . . ?
O5 W15 O12 W4 -67.9(7) . . . . ?
O6 W4 O36 Ni2 -38.4(9) . . . . ?
O6 W4 O36 Ni4 163.4(7) . . . . ?
O6 W11 O40 Ni2 38.0(9) . . . . ?
O6 W11 O40 Ni10 -160.7(7) . . . . ?
O7 W3 O31 Ni7 -30.2(17) . . . . ?
O7 W3 O31 Ni9 120.2(11) . . . . ?
O7 W18 O14 W17 -66.9(8) . . . . ?
O8 W11 O40 Ni2 -118.5(9) . . . . ?
O8 W11 O40 Ni10 42.9(7) . . . . ?
O8 W17 O33 Ni7 115.1(8) . . . . ?
O8 W17 O33 Ni10 -38.5(7) . . . . ?
O9 W4 O36 Ni2 118.7(9) . . . . ?
O9 W4 O36 Ni4 -39.4(7) . . . . ?
O9 W5 O4 W7 11.5(15) . . . . ?
O9 W5 O38 Ni4 38.2(7) . . . . ?
O9 W5 O38 Ni13 -113.6(8) . . . . ?
O10 W5 O4 W7 77.4(7) . . . . ?
O10 W5 O38 Ni4 117.7(11) . . . . ?
O10 W5 O38 Ni13 -34.1(17) . . . . ?
O10 W13 O1 W7 -67.3(7) . . . . ?
O10 W13 O11 W15 122.7(14) . . . . ?
O10 W13 O20 Na1 -104.7(6) . . . 2_665 ?
O11 W13 O1 W7 17.4(16) . . . . ?
O11 W13 O10 W5 -89.3(8) . . . . ?
O11 W13 O20 Na1 163.8(5) . . . 2_665 ?
O11 W15 O5 W11 -19.0(17) . . . . ?
O11 W15 O5 Na2 104.1(12) . . . . ?
O11 W15 O12 W4 89.0(7) . . . . ?
O12 W4 O36 Ni2 32.8(17) . . . . ?
O12 W4 O36 Ni4 -125.3(10) . . . . ?
O12 W15 O5 W11 66.7(7) . . . . ?
O12 W15 O5 Na2 -170.2(5) . . . . ?
O13 W5 O4 W7 175.3(7) . . . . ?
O13 W5 O38 Ni4 -64.6(8) . . . . ?
O13 W5 O38 Ni13 143.5(8) . . . . ?
O14 W17 O33 Ni7 35.6(18) . . . . ?
O14 W17 O33 Ni10 -118.0(11) . . . . ?
O14 W18 O7 W3 68.0(8) . . . . ?
O15 W7 O37 Ni9 65.3(8) . . . . ?
O15 W7 O37 Ni13 -144.3(8) . . . . ?
O16 W11 O40 Ni2 139.1(9) . . . . ?
O16 W11 O40 Ni10 -59.6(8) . . . . ?
O17 W3 O31 Ni7 144.3(8) . . . . ?
O17 W3 O31 Ni9 -65.3(8) . . . . ?
O18 W15 O5 W11 -88.3(8) . . . . ?
O18 W15 O5 Na2 34.8(5) . . . . ?
O18 W15 O12 W4 17.0(16) . . . . ?
O18 W18 O7 W3 -14.3(17) . . . . ?
O18 W18 O14 W17 88.5(7) . . . . ?
O19 W13 O1 W7 88.4(7) . . . . ?
O19 W13 O10 W5 -13.4(17) . . . . ?
O19 W13 O11 W15 -33.4(14) . . . . ?
O19 W13 O20 Na1 76.1(6) . . . 2_665 ?
O19 W18 O7 W3 -87.6(8) . . . . ?
O19 W18 O14 W17 17.5(16) . . . . ?
O20 W13 O1 W7 -169.8(7) . . . . ?
O20 W13 O10 W5 168.4(8) . . . . ?
O20 W13 O11 W15 -134.7(14) . . . . ?
O21 W17 O33 Ni7 -142.9(8) . . . . ?
O21 W17 O33 Ni10 63.5(8) . . . . ?
O22 W4 O36 Ni2 -137.5(9) . . . . ?
O22 W4 O36 Ni4 64.4(8) . . . . ?
O23 W18 O7 W3 172.6(8) . . . . ?
O23 W18 O14 W17 -171.7(7) . . . . ?
O24 W15 O5 W11 168.8(8) . . . . ?
O24 W15 O5 Na2 -68.1(6) . . . . ?
O24 W15 O12 W4 -169.6(7) . . . . ?
O26 W1 O35 Ni4 20.6(13) . . . . ?
O26 W1 O48 Ni8 -135.0(10) . . . 2_766 ?
O26 W2 O39 Ni10 -33.1(12) . . . . ?
O26 W2 O44 Ni5 110.6(10) . . . 2_766 ?
O29 W16 O34 Ni13 13.0(10) . . . . ?
O29 W16 O54 Ni14 -12(4) . . . . ?
O29 W16 O79 Ni6 11.2(10) . . . . ?
O30 P1 O93 W5 59.4(8) . . . . ?
O30 P1 O93 W7 -62.3(8) . . . . ?
O30 P1 O93 W13 178.7(6) . . . . ?
O30 P1 O94 W3 61.4(8) . . . . ?
O30 P1 O94 W17 -59.9(9) . . . . ?
O30 P1 O94 W18 -179.4(6) . . . . ?
O30 P1 O95 W4 -56.9(8) . . . . ?
O30 P1 O95 W11 59.3(8) . . . . ?
O30 P1 O95 W15 179.5(6) . . . . ?
O32 W23 O46 Ni9 -3.7(8) . . . . ?
O32 W23 O46 Ni12 -130.8(7) . . . . ?
O32 W23 O52 Ni3 136.1(8) . . . . ?
O32 W23 O53 Na1 -130.7(10) . . . . ?
O34 W16 O29 Ni9 -15.8(8) . . . . ?
O34 W16 O29 Ni12 116.2(7) . . . . ?
O34 W16 O54 Ni14 108(4) . . . . ?
O34 W16 O79 Ni6 -107.1(8) . . . . ?
O35 W1 O48 Ni8 129.9(11) . . . 2_766 ?
O38 W5 O4 W7 -80.1(7) . . . . ?
O39 W2 O44 Ni5 -156.2(9) . . . 2_766 ?
O41 W1 O35 Ni4 -66.0(13) . . . . ?
O41 W1 O48 Ni8 -8(3) . . . 2_766 ?
O43 W1 O35 Ni4 -30(2) . . . . ?
O43 W1 O48 Ni8 -59.4(11) . . . 2_766 ?
O43 W2 O39 Ni10 14(2) . . . . ?
O43 W2 O44 Ni5 34.6(10) . . . 2_766 ?
O44 W2 O39 Ni10 -136.1(11) . . . . ?
O45 W2 O39 Ni10 53.2(12) . . . . ?
O45 W2 O44 Ni5 -17(2) . . . 2_766 ?
O46 W23 O32 Ni7 13.0(9) . . . . ?
O46 W23 O52 Ni3 17.2(10) . . . . ?
O46 W23 O53 Na1 -8.9(13) . . . . ?
O47 W1 O35 Ni4 -137.6(13) . . . . ?
O47 W1 O48 Ni8 28.6(11) . . . 2_766 ?
O48 W1 O35 Ni4 122.7(13) . . . . ?
O49 W2 O39 Ni10 125.6(12) 2_766 . . . ?
O49 W2 O44 Ni5 -55.3(10) 2_766 . . 2_766 ?
O52 W23 O32 Ni7 -105.7(8) . . . . ?
O52 W23 O46 Ni9 113.0(7) . . . . ?
O52 W23 O46 Ni12 -14.2(9) . . . . ?
O52 W23 O53 Na1 112.5(11) . . . . ?
O53 W23 O32 Ni7 135.3(8) . . . . ?
O53 W23 O46 Ni9 -125.6(7) . . . . ?
O53 W23 O46 Ni12 107.3(8) . . . . ?
O53 W23 O52 Ni3 -104.9(9) . . . . ?
O54 W16 O29 Ni9 105.7(7) . . . . ?
O54 W16 O29 Ni12 -122.3(7) . . . . ?
O54 W16 O34 Ni13 -106.5(9) . . . . ?
O54 W16 O79 Ni6 131.1(8) . . . . ?
O59 W10 O73 W14 -24.7(14) . . . . ?
O60 W6 O56 Ni3 31.3(8) . . . . ?
O60 W6 O56 Ni12 -121.0(7) . . . . ?
O60 W14 O58 Ni3 -30.6(8) . . . . ?
O60 W14 O58 Ni8 122.7(7) . . . . ?
O60 W19 O61 W14 -4.9(6) . . . . ?
O60 W19 O80 W6 4.7(6) . . . . ?
O60 W19 O81 W21 -55.6(13) . . . . ?
O60 P2 O65 Ni3 0.5(9) . . . . ?
O60 P2 O65 Ni5 -121.0(7) . . . . ?
O60 P2 O65 Ni6 119.1(7) . . . . ?
O60 P2 O70 W12 -60.5(9) . . . . ?
O60 P2 O70 W20 178.9(7) . . . . ?
O60 P2 O70 W21 59.8(8) . . . . ?
O60 P2 O72 W8 -178.7(6) . . . . ?
O60 P2 O72 W10 61.1(9) . . . . ?
O60 P2 O72 W22 -58.5(9) . . . . ?
O61 W14 O58 Ni3 -31.3(17) . . . . ?
O61 W14 O58 Ni8 122.0(11) . . . . ?
O61 W19 O80 W6 -66.3(8) . . . . ?
O61 W19 O81 W21 -45(2) . . . . ?
O62 W19 O61 W14 -89.1(8) . . . . ?
O62 W19 O80 W6 16.3(17) . . . . ?
O62 W19 O81 W21 28.8(14) . . . . ?
O62 W22 O68 W8 -23.3(16) . . . . ?
O62 W22 O75 W10 87.1(8) . . . . ?
O62 W22 O84 Na2 -63.0(6) . . . 1_665 ?
O65 P2 O60 W6 -60.6(9) . . . . ?
O65 P2 O60 W14 59.3(9) . . . . ?
O65 P2 O60 W19 179.5(6) . . . . ?
O65 P2 O70 W12 60.9(9) . . . . ?
O65 P2 O70 W20 -59.6(8) . . . . ?
O65 P2 O70 W21 -178.7(6) . . . . ?
O65 P2 O72 W8 60.3(8) . . . . ?
O65 P2 O72 W10 -59.9(8) . . . . ?
O65 P2 O72 W22 -179.4(6) . . . . ?
O66 W20 O87 Na1 143.1(17) . . . 1_655 ?
O68 W8 O64 Ni5 -34.6(18) . . . . ?
O68 W8 O64 Ni11 115.9(13) . . . . ?
O68 W22 O75 W10 -67.6(8) . . . . ?
O68 W22 O84 Na2 111.9(6) . . . 1_665 ?
O69 W12 O67 Ni6 -33.2(17) . . . . ?
O69 W12 O67 Ni12 120.3(11) . . . . ?
O70 W12 O67 Ni6 -32.2(7) . . . . ?
O70 W12 O67 Ni12 121.3(7) . . . . ?
O70 W20 O66 Ni6 30.6(8) . . . . ?
O70 W20 O66 Ni11 -125.0(7) . . . . ?
O70 W21 O69 W12 -3.9(7) . . . . ?
O70 P2 O60 W6 60.9(9) . . . . ?
O70 P2 O60 W14 -179.1(7) . . . . ?
O70 P2 O60 W19 -59.0(9) . . . . ?
O70 P2 O65 Ni3 -119.5(7) . . . . ?
O70 P2 O65 Ni5 119.0(7) . . . . ?
O70 P2 O65 Ni6 -0.8(9) . . . . ?
O70 P2 O72 W8 -61.0(9) . . . . ?
O70 P2 O72 W10 178.7(6) . . . . ?
O70 P2 O72 W22 59.2(9) . . . . ?
O71 W6 O56 Ni3 -41.8(9) . . . . ?
O71 W6 O56 Ni12 165.9(7) . . . . ?
O71 W14 O58 Ni3 43.3(9) . . . . ?
O71 W14 O58 Ni8 -163.4(7) . . . . ?
O72 W8 O64 Ni5 -31.6(8) . . . . ?
O72 W8 O64 Ni11 118.9(7) . . . . ?
O72 W10 O59 Ni5 29.0(8) . . . . ?
O72 W10 O59 Ni8 -118.4(6) . . . . ?
O72 W10 O73 W14 59.7(14) . . . . ?
O72 W22 O68 W8 -6.4(6) . . . . ?
O72 W22 O75 W10 3.2(6) . . . . ?
O72 P2 O60 W6 179.2(7) . . . . ?
O72 P2 O60 W14 -60.9(9) . . . . ?
O72 P2 O60 W19 59.3(9) . . . . ?
O72 P2 O65 Ni3 120.3(7) . . . . ?
O72 P2 O65 Ni5 -1.3(9) . . . . ?
O72 P2 O65 Ni6 -121.1(7) . . . . ?
O72 P2 O70 W12 -178.6(7) . . . . ?
O72 P2 O70 W20 60.8(9) . . . . ?
O72 P2 O70 W21 -58.3(9) . . . . ?
O73 W10 O59 Ni5 111.6(8) . . . . ?
O73 W10 O59 Ni8 -35.8(7) . . . . ?
O73 W14 O58 Ni3 -113.4(9) . . . . ?
O73 W14 O58 Ni8 39.9(7) . . . . ?
O74 W8 O64 Ni5 -114.9(8) . . . . ?
O74 W8 O64 Ni11 35.6(7) . . . . ?
O74 W20 O66 Ni6 114.1(8) . . . . ?
O74 W20 O66 Ni11 -41.5(7) . . . . ?
O74 W20 O87 Na1 -123.0(18) . . . 1_655 ?
O75 W10 O59 Ni5 22.6(18) . . . . ?
O75 W10 O59 Ni8 -124.8(11) . . . . ?
O75 W10 O73 W14 132.3(14) . . . . ?
O75 W22 O68 W8 65.2(8) . . . . ?
O75 W22 O84 Na2 -155.3(6) . . . 1_665 ?
O76 W6 O56 Ni3 115.0(9) . . . . ?
O76 W6 O56 Ni12 -37.2(8) . . . . ?
O76 W12 O67 Ni6 -117.3(8) . . . . ?
O76 W12 O67 Ni12 36.2(7) . . . . ?
O77 W20 O66 Ni6 31.2(18) . . . . ?
O77 W20 O66 Ni11 -124.4(12) . . . . ?
O77 W20 O87 Na1 -35.2(19) . . . 1_655 ?
O77 W21 O69 W12 68.5(8) . . . . ?
O78 W8 O64 Ni5 41.5(8) . . . . ?
O78 W8 O64 Ni11 -168.0(7) . . . . ?
O78 W10 O59 Ni5 -43.8(8) . . . . ?
O78 W10 O59 Ni8 168.8(7) . . . . ?
O78 W10 O73 W14 71.1(19) . . . . ?
O79 W16 O29 Ni9 -133.0(7) . . . . ?
O79 W16 O29 Ni12 -1.0(8) . . . . ?
O79 W16 O34 Ni13 132.3(8) . . . . ?
O79 W16 O54 Ni14 -133(4) . . . . ?
O80 W6 O56 Ni3 32.9(17) . . . . ?
O80 W6 O56 Ni12 -119.3(11) . . . . ?
O80 W19 O61 W14 67.4(8) . . . . ?
O80 W19 O81 W21 -128.6(14) . . . . ?
O81 W19 O61 W14 -15.9(17) . . . . ?
O81 W19 O80 W6 89.0(8) . . . . ?
O81 W21 O69 W12 -87.8(8) . . . . ?
O82 W21 O69 W12 -17.8(18) . . . . ?
O82 W22 O68 W8 -91.3(8) . . . . ?
O82 W22 O75 W10 15.1(18) . . . . ?
O82 W22 O84 Na2 22.5(7) . . . 1_665 ?
O83 W19 O61 W14 168.7(8) . . . . ?
O83 W19 O80 W6 -169.5(8) . . . . ?
O83 W19 O81 W21 130.4(14) . . . . ?
O84 W22 O68 W8 168.5(8) . . . . ?
O84 W22 O75 W10 -170.3(8) . . . . ?
O85 W21 O69 W12 170.7(8) . . . . ?
O86 W14 O58 Ni3 145.0(8) . . . . ?
O86 W14 O58 Ni8 -61.7(8) . . . . ?
O87 W20 O66 Ni6 -144.1(8) . . . . ?
O87 W20 O66 Ni11 60.3(8) . . . . ?
O88 W12 O67 Ni6 41.4(8) . . . . ?
O88 W12 O67 Ni12 -165.0(7) . . . . ?
O88 W20 O66 Ni6 -42.9(8) . . . . ?
O88 W20 O66 Ni11 161.5(7) . . . . ?
O88 W20 O87 Na1 50.4(19) . . . 1_655 ?
O89 W8 O64 Ni5 143.6(8) . . . . ?
O89 W8 O64 Ni11 -65.9(8) . . . . ?
O90 W6 O56 Ni3 -143.5(8) . . . . ?
O90 W6 O56 Ni12 64.2(8) . . . . ?
O91 W12 O67 Ni6 140.4(8) . . . . ?
O91 W12 O67 Ni12 -66.1(9) . . . . ?
O92 W10 O59 Ni5 -145.6(8) . . . . ?
O92 W10 O59 Ni8 67.0(8) . . . . ?
O92 W10 O73 W14 -129.9(14) . . . . ?
O93 W5 O4 W7 3.6(6) . . . . ?
O93 W5 O38 Ni4 121.5(7) . . . . ?
O93 W5 O38 Ni13 -30.3(7) . . . . ?
O93 W7 O37 Ni9 -120.5(7) . . . . ?
O93 W7 O37 Ni13 29.9(7) . . . . ?
O93 W13 O1 W7 4.1(6) . . . . ?
O93 W13 O10 W5 -4.4(6) . . . . ?
O93 W13 O11 W15 50.8(14) . . . . ?
O93 P1 O30 Ni2 -120.3(7) . . . . ?
O93 P1 O30 Ni7 120.4(7) . . . . ?
O93 P1 O30 Ni13 1.1(9) . . . . ?
O93 P1 O94 W3 -60.0(8) . . . . ?
O93 P1 O94 W17 178.7(6) . . . . ?
O93 P1 O94 W18 59.2(8) . . . . ?
O93 P1 O95 W4 63.4(8) . . . . ?
O93 P1 O95 W11 179.7(6) . . . . ?
O93 P1 O95 W15 -60.1(8) . . . . ?
O94 W3 O31 Ni7 -30.7(7) . . . . ?
O94 W3 O31 Ni9 119.7(7) . . . . ?
O94 W17 O33 Ni7 31.9(8) . . . . ?
O94 W17 O33 Ni10 -121.7(7) . . . . ?
O94 W18 O7 W3 -3.5(6) . . . . ?
O94 W18 O14 W17 4.7(6) . . . . ?
O94 P1 O30 Ni2 118.9(7) . . . . ?
O94 P1 O30 Ni7 -0.4(9) . . . . ?
O94 P1 O30 Ni13 -119.7(7) . . . . ?
O94 P1 O93 W5 -179.1(6) . . . . ?
O94 P1 O93 W7 59.2(8) . . . . ?
O94 P1 O93 W13 -59.8(8) . . . . ?
O94 P1 O95 W4 -178.4(6) . . . . ?
O94 P1 O95 W11 -62.1(8) . . . . ?
O94 P1 O95 W15 58.1(9) . . . . ?
O95 W4 O36 Ni2 34.7(9) . . . . ?
O95 W4 O36 Ni4 -123.4(7) . . . . ?
O95 W11 O40 Ni2 -34.9(8) . . . . ?
O95 W11 O40 Ni10 126.4(7) . . . . ?
O95 W15 O5 W11 -4.3(6) . . . . ?
O95 W15 O5 Na2 118.8(5) . . . . ?
O95 W15 O12 W4 4.5(6) . . . . ?
O95 P1 O30 Ni2 -1.5(9) . . . . ?
O95 P1 O30 Ni7 -120.8(7) . . . . ?
O95 P1 O30 Ni13 119.9(7) . . . . ?
O95 P1 O93 W5 -61.0(8) . . . . ?
O95 P1 O93 W7 177.3(6) . . . . ?
O95 P1 O93 W13 58.3(8) . . . . ?
O95 P1 O94 W3 -177.3(6) . . . . ?
O95 P1 O94 W17 61.4(8) . . . . ?
O95 P1 O94 W18 -58.0(8) . . . . ?
N1 C1 C2 N2 -38.2(16) . . . . ?
N1 C1 C2 C2A -111.2(10) . . . . ?
N1 C1 C2 C3 172.4(9) . . . . ?
N1 C1 C2A N2 12.7(16) . . . . ?
N1 C1 C2A C2 86.2(11) . . . . ?
N1 C1 C2A C3 162.6(10) . . . . ?
N2 C2 C2A C1 -106.9(8) . . . . ?
N2 C2 C2A C3 156.5(9) . . . . ?
N2 C2 C3 C2A -43.5(18) . . . . ?
N2 C2A C3 C2 43.5(18) . . . . ?
N4 C4 C5 N3 43(2) . . . . ?
N5 C10 C11 N6 -63(2) . . . . ?
N7 C7 C8 N8 51(2) . . . . ?
N7 C7 C8 C9 -69(2) . . . . ?
N9 C13 C14 N10 60(3) . . . . ?
N9 C13 C14 C15 -124.5(17) . . . . ?
C1 C2 C2A N2 106.9(8) . . . . ?
C1 C2 C2A C3 -96.6(6) . . . . ?
C1 C2 C3 C2A 75.4(13) . . . . ?
C1 C2A C3 C2 -76.6(12) . . . . ?
C2 N2 C2A C1 73.8(13) . . . . ?
C2 N2 C2A C3 -43.6(18) . . . . ?
C2 C1 C2A N2 -73.4(9) . . . . ?
C2 C1 C2A C3 76.4(7) . . . . ?
C2A N2 C2 C1 -72.6(14) . . . . ?
C2A N2 C2 C3 43.6(17) . . . . ?
C2A C1 C2 N2 73.0(9) . . . . ?
C2A C1 C2 C3 -76.4(7) . . . . ?
C3 C2 C2A N2 -156.5(9) . . . . ?
C3 C2 C2A C1 96.6(6) . . . . ?
C6 C4 C5 N3 -147.0(17) . . . . ?
C12 C10 C11 N6 -175.4(16) . . . . ?

loop_
_smtbx_masks_void_nr
_smtbx_masks_void_average_x
_smtbx_masks_void_average_y
_smtbx_masks_void_average_z
_smtbx_masks_void_volume
_smtbx_masks_void_count_electrons
_smtbx_masks_void_content
1 0.583 0.000 -0.484 589.6 178.7 '16 H2O'
2 0.189 0.466 0.188 19.3 5.3 '0.5 H2O'
3 0.811 0.534 0.812 19.3 5.2 '0.5 H2O'
